data_4511624
loop_
_publ_author_name
'McManus, Gregory J.'
'Wang, Zhenqiang'
'Zaworotko, Michael J.'

_publ_section_title
;
 Suprasupermolecular Chemistry:&#x2009; Infinite Networks from Nanoscale
 Metal&#x2212;Organic Building Blocks&#x2020;
;
_journal_issue 1
_journal_name_full 'Crystal Growth &amp; Design'
_journal_page_first 11
_journal_paper_doi 10.1021/cg034199d
_journal_volume 4
_journal_year 2004
_chemical_formula_sum 'C298 H121 Cu17 N25 O137 S12'
_chemical_formula_weight 7708.10
_chemical_name_systematic
; 
 ? 
;
_space_group_IT_number 14
_symmetry_cell_setting monoclinic
_symmetry_space_group_name_Hall '-P 2yn'
_symmetry_space_group_name_H-M 'P 1 21/n 1'
_atom_sites_solution_hydrogens geom
_atom_sites_solution_primary direct
_atom_sites_solution_secondary difmap
_audit_creation_method SHELXL-97
_cell_angle_alpha 90.00
_cell_angle_beta 98.4780(10)
_cell_angle_gamma 90.00
_cell_formula_units_Z 2
_cell_length_a 30.4712(11)
_cell_length_b 46.5263(17)
_cell_length_c 30.4916(11)
_cell_measurement_temperature 100(2)
_cell_volume 42756(3)
_computing_cell_refinement 'Bruker SMART'
_computing_data_collection 'Bruker SMART'
_computing_data_reduction 'Bruker SAINT'
_computing_molecular_graphics 'Bruker SHELXTL'
_computing_publication_material 'Bruker SHELXTL'
_computing_structure_refinement 'SHELXL-97 (Sheldrick, 1997)'
_computing_structure_solution 'SHELXS-97 (Sheldrick, 1990)'
_diffrn_ambient_temperature 100(2)
_diffrn_measured_fraction_theta_full 0.994
_diffrn_measured_fraction_theta_max 0.994
_diffrn_measurement_device_type 'CCD area detector'
_diffrn_measurement_method 'phi and omega scans'
_diffrn_radiation_monochromator graphite
_diffrn_radiation_source 'fine-focus sealed tube'
_diffrn_radiation_type MoK\a
_diffrn_radiation_wavelength 0.71073
_diffrn_reflns_av_R_equivalents 0.0663
_diffrn_reflns_av_sigmaI/netI 0.0765
_diffrn_reflns_limit_h_max 32
_diffrn_reflns_limit_h_min -32
_diffrn_reflns_limit_k_max 50
_diffrn_reflns_limit_k_min -50
_diffrn_reflns_limit_l_max 32
_diffrn_reflns_limit_l_min -27
_diffrn_reflns_number 181062
_diffrn_reflns_theta_full 22.57
_diffrn_reflns_theta_max 22.57
_diffrn_reflns_theta_min 0.98
_exptl_absorpt_coefficient_mu 0.481
_exptl_absorpt_correction_T_max 1.00000
_exptl_absorpt_correction_T_min 0.728642
_exptl_absorpt_correction_type none
_exptl_crystal_colour blue
_exptl_crystal_density_diffrn 0.599
_exptl_crystal_density_meas 0
_exptl_crystal_density_method 'not measured'
_exptl_crystal_description plate
_exptl_crystal_F_000 7730
_exptl_crystal_size_max 0.10
_exptl_crystal_size_mid 0.10
_exptl_crystal_size_min 0.05
_refine_diff_density_max 2.622
_refine_diff_density_min -0.997
_refine_diff_density_rms 0.220
_refine_ls_extinction_method none
_refine_ls_goodness_of_fit_ref 1.118
_refine_ls_hydrogen_treatment mixed
_refine_ls_matrix_type full
_refine_ls_number_parameters 4392
_refine_ls_number_reflns 56042
_refine_ls_number_restraints 16
_refine_ls_restrained_S_all 1.118
_refine_ls_R_factor_all 0.2117
_refine_ls_R_factor_gt 0.1829
_refine_ls_shift/su_max 0.000
_refine_ls_shift/su_mean 0.000
_refine_ls_structure_factor_coef Fsqd
_refine_ls_weighting_details 'calc w=1/[\s^2^(Fo^2^)+(0.1523P)^2^+1925.1643P] where P=(Fo^2^+2Fc^2^)/3'
_refine_ls_weighting_scheme calc
_refine_ls_wR_factor_gt 0.4509
_refine_ls_wR_factor_ref 0.4675
_reflns_number_gt 41393
_reflns_number_total 56042
_reflns_threshold_expression >2sigma(I)
_cod_data_source_file compound1.cif
_cod_data_source_block gm5306
_cod_depositor_comments
;
The following automatic conversions were performed:

'_symmetry_cell_setting' value 'Monoclinic' changed to 'monoclinic'
according to
/usr/data/users/saulius/automatic-downloads/retrospective/ACS/lib/dictionaries/cif_core.dic
dictionary named 'cif_core.dic' version 2.4.2 from 2011-04-26.

Automatic conversion script
Id: cif_fix_values 2281 2013-09-26 08:29:07Z andrius 
;
_cod_original_sg_symbol_H-M P2(1)/n
_cod_database_code 4511624

loop_
_symmetry_equiv_pos_as_xyz
'x, y, z'
'-x+1/2, y+1/2, -z+1/2'
'-x, -y, -z'
'x-1/2, -y-1/2, z-1/2'

loop_
_atom_site_label
_atom_site_type_symbol
_atom_site_fract_x
_atom_site_fract_y
_atom_site_fract_z
_atom_site_U_iso_or_equiv
_atom_site_adp_type
_atom_site_occupancy
_atom_site_symmetry_multiplicity
_atom_site_calc_flag
_atom_site_refinement_flags
_atom_site_disorder_assembly
_atom_site_disorder_group
Cu1 Cu 0.6756 0.4998 0.3235 0.037 Uani 1 1 d . A 1
Cu2 Cu 0.7347 0.4990 0.2687 0.040 Uani 1 1 d . A 1
Cu3 Cu 0.6047 0.3568 0.4369 0.038 Uani 1 1 d . B 1
Cu4 Cu 0.6379 0.3073 0.4160 0.041 Uani 1 1 d . B 1
Cu5 Cu 0.4300 0.4395 0.2493 0.032 Uani 1 1 d . C 1
Cu6 Cu 0.4078 0.4155 0.1703 0.030 Uani 1 1 d . C 1
Cu7 Cu 0.3312 0.5842 0.3142 0.038 Uani 1 1 d . D 1
Cu8 Cu 0.2728 0.6127 0.2574 0.036 Uani 1 1 d . D 1
Cu9 Cu 0.5753 0.6450 0.3917 0.041 Uani 1 1 d . E 1
Cu10 Cu 0.5988 0.6945 0.3601 0.046 Uani 1 1 d . E 1
Cu11 Cu 0.7429 0.5627 0.5740 0.032 Uani 1 1 d . F 1
Cu12 Cu 0.8235 0.5828 0.5982 0.033 Uani 1 1 d . F 1
Cu13 Cu 0.8112 0.7520 0.3037 0.070 Uani 1 1 d . G 1
Cu14 Cu 0.4098 0.2486 0.1543 0.047 Uani 1 1 d . H 1
Cu15 Cu 0.6878 0.4492 0.0203 0.053 Uani 1 1 d . I 1
Cu16 Cu 0.9891 0.5496 0.3320 0.063 Uani 1 1 d . J 1
Cu17 Cu 0.8575 0.7462 0.6060 0.066 Uani 1 1 d . K 1
S1 S 0.5125 0.2795 0.2063 0.039 Uani 1 1 d . L 2
O1 O 0.4383 0.3824 0.2012 0.037 Uani 1 1 d . L 2
O2 O 0.4600 0.4034 0.2672 0.044 Uani 1 1 d . L 2
O3 O 0.5946 0.3118 0.3623 0.050 Uani 1 1 d . L 2
O4 O 0.5673 0.3544 0.3797 0.048 Uani 1 1 d . L 2
O5 O 0.4684 0.2791 0.1814 0.046 Uani 1 1 d . L 2
O6 O 0.5464 0.2834 0.1787 0.050 Uani 1 1 d . L 2
O7 O 0.5223 0.2551 0.2368 0.054 Uani 1 1 d . L 2
C1 C 0.4877 0.3574 0.2541 0.032 Uani 1 1 d . L 2
C2 C 0.5141 0.3573 0.2970 0.035 Uani 1 1 d . L 2
H2 H 0.5127 0.3730 0.3167 0.041 Uiso 1 1 calc R L 2
C3 C 0.5418 0.3341 0.3097 0.034 Uani 1 1 d . L 2
C4 C 0.5408 0.3093 0.2820 0.043 Uani 1 1 d . L 2
H4 H 0.5579 0.2929 0.2918 0.051 Uiso 1 1 calc R L 2
C5 C 0.5144 0.3095 0.2401 0.041 Uani 1 1 d . L 2
C6 C 0.4872 0.3338 0.2282 0.030 Uani 1 1 d . L 2
H6 H 0.4677 0.3334 0.2008 0.036 Uiso 1 1 calc R L 2
C7 C 0.4613 0.3834 0.2402 0.035 Uani 1 1 d . L 2
C8 C 0.5700 0.3337 0.3534 0.031 Uani 1 1 d . L 2
S1 S 0.6163 0.4148 0.0940 0.047 Uani 1 1 d . M 3
O1 O 0.4667 0.4297 0.1607 0.034 Uani 1 1 d . M 3
O2 O 0.4840 0.4515 0.2266 0.037 Uani 1 1 d . M 3
O3 O 0.6872 0.4805 0.2283 0.045 Uani 1 1 d . M 3
O4 O 0.6333 0.4884 0.2705 0.049 Uani 1 1 d . M 3
O5 O 0.5775 0.4104 0.0615 0.045 Uani 1 1 d . M 3
O6 O 0.6346 0.3881 0.1139 0.057 Uani 1 1 d . M 3
O7 O 0.6501 0.4326 0.0782 0.050 Uani 1 1 d . M 3
C1 C 0.5411 0.4456 0.1820 0.035 Uani 1 1 d . M 3
C2 C 0.5707 0.4613 0.2109 0.042 Uani 1 1 d . M 3
C3 C 0.6142 0.4627 0.2044 0.039 Uani 1 1 d . M 3
C4 C 0.6299 0.4498 0.1676 0.051 Uani 1 1 d . M 3
C5 C 0.5970 0.4339 0.1397 0.039 Uani 1 1 d . M 3
C6 C 0.5541 0.4327 0.1462 0.042 Uani 1 1 d . M 3
C7 C 0.4924 0.4425 0.1902 0.036 Uani 1 1 d . M 3
C8 C 0.6500 0.4792 0.2389 0.040 Uani 1 1 d . M 3
S1 S 0.9069 0.5798 0.3969 0.051 Uani 1 1 d . N 4
O1 O 0.8319 0.5687 0.5389 0.039 Uani 1 1 d . N 4
O2 O 0.7653 0.5477 0.5212 0.033 Uani 1 1 d . N 4
O3 O 0.7722 0.5177 0.3189 0.043 Uani 1 1 d . N 4
O4 O 0.7249 0.5112 0.3694 0.049 Uani 1 1 d . N 4
O5 O 0.8901 0.6055 0.3749 0.090 Uani 1 1 d . N 4
O6 O 0.9259 0.5602 0.3675 0.067 Uani 1 1 d . N 4
O7 O 0.9370 0.5855 0.4383 0.055 Uani 1 1 d . N 4
C1 C 0.8144 0.5522 0.4680 0.031 Uani 1 1 d . N 4
C2 C 0.7841 0.5380 0.4348 0.036 Uani 1 1 d . N 4
H2 H 0.7571 0.5304 0.4421 0.043 Uiso 1 1 calc R N 4
C3 C 0.7939 0.5350 0.3917 0.032 Uani 1 1 d . N 4
C4 C 0.8313 0.5472 0.3805 0.034 Uani 1 1 d . N 4
H4 H 0.8376 0.5456 0.3510 0.040 Uiso 1 1 calc R N 4
C5 C 0.8609 0.5621 0.4126 0.040 Uani 1 1 d . N 4
C6 C 0.8512 0.5643 0.4560 0.034 Uani 1 1 d . N 4
H6 H 0.8709 0.5745 0.4775 0.041 Uiso 1 1 calc R N 4
C7 C 0.8025 0.5567 0.5123 0.025 Uani 1 1 d . N 4
C8 C 0.7602 0.5203 0.3574 0.034 Uani 1 1 d . N 4
S1 S 0.7058 0.6429 0.1796 0.094 Uani 1 1 d . O 5
O1 O 0.6240 0.6698 0.3173 0.049 Uani 1 1 d . O 5
O2 O 0.6057 0.6272 0.3470 0.047 Uani 1 1 d . O 5
O3 O 0.7109 0.5379 0.2511 0.048 Uani 1 1 d . O 5
O4 O 0.6682 0.5395 0.3053 0.042 Uani 1 1 d . O 5
O5 O 0.7522 0.6384 0.1863 0.139 Uani 1 1 d . O 5
O6 O 0.6982 0.6726 0.1876 0.332 Uani 1 1 d . O 5
O7 O 0.6856 0.6309 0.1413 0.211 Uani 1 1 d . O 5
C1 C 0.6469 0.6265 0.2876 0.049 Uani 1 1 d . O 5
C2 C 0.6555 0.5971 0.2934 0.049 Uani 1 1 d . O 5
H2 H 0.6461 0.5875 0.3179 0.059 Uiso 1 1 calc R O 5
C3 C 0.6767 0.5820 0.2649 0.047 Uani 1 1 d . O 5
C4 C 0.6915 0.5950 0.2302 0.056 Uani 1 1 d . O 5
H4 H 0.7062 0.5843 0.2103 0.067 Uiso 1 1 calc R O 5
C5 C 0.6844 0.6247 0.2243 0.061 Uani 1 1 d . O 5
C6 C 0.6642 0.6401 0.2538 0.053 Uani 1 1 d . O 5
H6 H 0.6620 0.6604 0.2509 0.064 Uiso 1 1 calc R O 5
C7 C 0.6227 0.6423 0.3195 0.048 Uani 1 1 d . O 5
C8 C 0.6862 0.5503 0.2745 0.043 Uani 1 1 d . O 5
S1 S 0.8082 0.7212 0.4944 0.064 Uani 1 1 d . P 6
O1 O 0.7997 0.6186 0.5690 0.042 Uani 1 1 d . P 6
O2 O 0.7334 0.5992 0.5420 0.042 Uani 1 1 d . P 6
O3 O 0.6529 0.6907 0.4015 0.046 Uani 1 1 d . P 6
O4 O 0.6328 0.6496 0.4309 0.049 Uani 1 1 d . P 6
O5 O 0.8426 0.7138 0.4703 0.127 Uani 1 1 d . P 6
O6 O 0.8237 0.7239 0.5396 0.071 Uani 1 1 d . P 6
O7 O 0.7818 0.7455 0.4781 0.162 Uani 1 1 d . P 6
C1 C 0.7520 0.6451 0.5181 0.036 Uani 1 1 d . P 6
C2 C 0.7121 0.6456 0.4876 0.034 Uani 1 1 d . P 6
H2 H 0.6917 0.6300 0.4854 0.041 Uiso 1 1 calc R P 6
C3 C 0.7039 0.6696 0.4612 0.044 Uani 1 1 d . P 6
C4 C 0.7294 0.6918 0.4617 0.051 Uani 1 1 d . P 6
H4 H 0.7212 0.7079 0.4432 0.062 Uiso 1 1 calc R P 6
C5 C 0.7691 0.6912 0.4902 0.038 Uani 1 1 d . P 6
C6 C 0.7812 0.6680 0.5181 0.040 Uani 1 1 d . P 6
H6 H 0.8091 0.6677 0.5368 0.048 Uiso 1 1 calc R P 6
C7 C 0.7632 0.6189 0.5453 0.034 Uani 1 1 d . P 6
C8 C 0.6584 0.6696 0.4268 0.041 Uani 1 1 d . P 6
S1 S 0.2521 0.5217 0.0705 0.048 Uani 1 1 d . Q 7
O1 O 0.2920 0.5870 0.2123 0.044 Uani 1 1 d . Q 7
O2 O 0.3375 0.5606 0.2624 0.045 Uani 1 1 d . Q 7
O3 O 0.3804 0.4531 0.1523 0.040 Uani 1 1 d . Q 7
O4 O 0.3972 0.4724 0.2211 0.037 Uani 1 1 d . Q 7
O5 O 0.2176 0.5423 0.0764 0.120 Uani 1 1 d . Q 7
O6 O 0.2760 0.5333 0.0389 0.094 Uani 1 1 d . Q 7
O7 O 0.2391 0.4939 0.0629 0.189 Uani 1 1 d . Q 7
C1 C 0.3194 0.5435 0.1888 0.032 Uani 1 1 d . Q 7
C2 C 0.3478 0.5206 0.1990 0.036 Uani 1 1 d . Q 7
H2 H 0.3667 0.5203 0.2267 0.043 Uiso 1 1 calc R Q 7
C3 C 0.3492 0.4976 0.1690 0.034 Uani 1 1 d . Q 7
C4 C 0.3195 0.4983 0.1289 0.052 Uani 1 1 d . Q 7
H4 H 0.3192 0.4833 0.1077 0.062 Uiso 1 1 calc R Q 7
C5 C 0.2902 0.5218 0.1211 0.033 Uani 1 1 d . Q 7
C6 C 0.2898 0.5434 0.1487 0.039 Uani 1 1 d . Q 7
H6 H 0.2697 0.5589 0.1417 0.046 Uiso 1 1 calc R Q 7
C7 C 0.3149 0.5661 0.2235 0.048 Uani 1 1 d . Q 7
C8 C 0.3777 0.4718 0.1823 0.036 Uani 1 1 d . Q 7
S1 S 0.8059 0.2834 0.5980 0.057 Uani 1 1 d . R 8
O1 O 0.6763 0.3112 0.4737 0.047 Uani 1 1 d . R 8
O2 O 0.6467 0.3538 0.4919 0.042 Uani 1 1 d . R 8
O3 O 0.7399 0.3663 0.6899 0.043 Uani 1 1 d . R 8
O4 O 0.6856 0.3884 0.6427 0.045 Uani 1 1 d . R 8
O5 O 0.8435 0.2936 0.6275 0.059 Uani 1 1 d . R 8
O6 O 0.7810 0.2610 0.6160 0.061 Uani 1 1 d . R 8
O7 O 0.8166 0.2768 0.5551 0.068 Uani 1 1 d . R 8
C1 C 0.7048 0.3320 0.5432 0.039 Uani 1 1 d . R 8
C2 C 0.6986 0.3513 0.5749 0.036 Uani 1 1 d . R 8
H2 H 0.6765 0.3658 0.5691 0.043 Uiso 1 1 calc R R 8
C3 C 0.7250 0.3497 0.6164 0.035 Uani 1 1 d . R 8
C4 C 0.7600 0.3302 0.6234 0.046 Uani 1 1 d . R 8
H4 H 0.7790 0.3296 0.6510 0.055 Uiso 1 1 calc R R 8
C5 C 0.7666 0.3117 0.5895 0.049 Uani 1 1 d . R 8
C6 C 0.7375 0.3120 0.5489 0.041 Uani 1 1 d . R 8
H6 H 0.7408 0.2985 0.5262 0.049 Uiso 1 1 calc R R 8
C7 C 0.6734 0.3319 0.4982 0.043 Uani 1 1 d . R 8
C8 C 0.7172 0.3689 0.6525 0.040 Uani 1 1 d . R 8
S1 S 0.4017 0.7388 0.2296 0.070 Uani 1 1 d . S 9
O1 O 0.5411 0.6917 0.3250 0.055 Uani 1 1 d . S 9
O2 O 0.5207 0.6482 0.3485 0.047 Uani 1 1 d . S 9
O3 O 0.3227 0.6383 0.2534 0.046 Uani 1 1 d . S 9
O4 O 0.3728 0.6118 0.2975 0.050 Uani 1 1 d . S 9
O5 O 0.3649 0.7490 0.2517 0.079 Uani 1 1 d . S 9
O6 O 0.3874 0.7316 0.1825 0.078 Uani 1 1 d . S 9
O7 O 0.4403 0.7567 0.2399 0.103 Uani 1 1 d . S 9
C1 C 0.4698 0.6737 0.2980 0.048 Uani 1 1 d . S 9
C2 C 0.4380 0.6537 0.2955 0.043 Uani 1 1 d . S 9
H2 H 0.4453 0.6362 0.3108 0.052 Uiso 1 1 calc R S 9
C3 C 0.3953 0.6564 0.2726 0.041 Uani 1 1 d . S 9
C4 C 0.3869 0.6825 0.2506 0.054 Uani 1 1 d . S 9
H4 H 0.3584 0.6853 0.2338 0.065 Uiso 1 1 calc R S 9
C5 C 0.4173 0.7043 0.2516 0.055 Uani 1 1 d . S 9
C6 C 0.4592 0.7001 0.2752 0.043 Uani 1 1 d . S 9
H6 H 0.4809 0.7149 0.2762 0.051 Uiso 1 1 calc R S 9
C7 C 0.5135 0.6712 0.3249 0.039 Uani 1 1 d . S 9
C8 C 0.3609 0.6337 0.2743 0.047 Uani 1 1 d . S 9
S1 S 0.4819 0.2092 0.4871 0.088 Uani 1 1 d . T 10
O1 O 0.4307 0.2899 0.5921 0.062 Uani 1 1 d . T 10
O2 O 0.4540 0.3321 0.5668 0.057 Uani 1 1 d . T 10
O3 O 0.5916 0.2900 0.4461 0.053 Uani 1 1 d . T 10
O4 O 0.5636 0.3327 0.4645 0.045 Uani 1 1 d . T 10
O5 O 0.4844 0.2050 0.4414 0.133 Uani 1 1 d . T 10
O6 O 0.5134 0.1944 0.5166 0.159 Uani 1 1 d . T 10
O7 O 0.4404 0.2036 0.4985 0.138 Uani 1 1 d . T 10
C1 C 0.4761 0.2894 0.5340 0.043 Uani 1 1 d . T 10
C2 C 0.5059 0.3035 0.5121 0.058 Uani 1 1 d . T 10
H2 H 0.5090 0.3237 0.5159 0.070 Uiso 1 1 calc R T 10
C3 C 0.5314 0.2899 0.4850 0.053 Uani 1 1 d . T 10
C4 C 0.5244 0.2610 0.4777 0.067 Uani 1 1 d . T 10
H4 H 0.5404 0.2509 0.4581 0.080 Uiso 1 1 calc R T 10
C5 C 0.4923 0.2462 0.5003 0.057 Uani 1 1 d . T 10
C6 C 0.4695 0.2608 0.5271 0.057 Uani 1 1 d . T 10
H6 H 0.4483 0.2510 0.5417 0.068 Uiso 1 1 calc R T 10
C7 C 0.4513 0.3051 0.5661 0.049 Uani 1 1 d . T 10
C8 C 0.5655 0.3055 0.4638 0.047 Uani 1 1 d . T 10
S1 S 0.8150 0.3537 0.3042 0.133 Uani 1 1 d . U 11
O1 O 0.7490 0.4606 0.2959 0.059 Uani 1 1 d . U 11
O2 O 0.6915 0.4596 0.3340 0.048 Uani 1 1 d . U 11
O3 O 0.6800 0.3317 0.3900 0.051 Uani 1 1 d . U 11
O4 O 0.6516 0.3732 0.4072 0.045 Uani 1 1 d . U 11
O5 O 0.8178 0.3613 0.2648 0.199 Uani 1 1 d . U 11
O6 O 0.8542 0.3640 0.3289 0.355 Uani 1 1 d . U 11
O7 O 0.8106 0.3277 0.3143 0.483 Uani 1 1 d . U 11
C1 C 0.7311 0.4172 0.3295 0.049 Uani 1 1 d . U 11
C2 C 0.7042 0.4022 0.3542 0.045 Uani 1 1 d . U 11
H2 H 0.6805 0.4121 0.3649 0.054 Uiso 1 1 calc R U 11
C3 C 0.7103 0.3742 0.3637 0.045 Uani 1 1 d . U 11
C4 C 0.7424 0.3580 0.3477 0.073 Uani 1 1 d . U 11
H4 H 0.7452 0.3378 0.3522 0.088 Uiso 1 1 calc R U 11
C5 C 0.7710 0.3741 0.3237 0.080 Uani 1 1 d . U 11
C6 C 0.7646 0.4020 0.3142 0.059 Uani 1 1 d . U 11
H6 H 0.7835 0.4115 0.2967 0.071 Uiso 1 1 calc R U 11
C7 C 0.7225 0.4482 0.3179 0.048 Uani 1 1 d . U 11
C8 C 0.6766 0.3576 0.3910 0.054 Uani 1 1 d . U 11
S1 S 0.0796 0.5300 0.2622 0.071 Uani 1 1 d . V 12
O1 O 0.2331 0.5816 0.2732 0.047 Uani 1 1 d . V 12
O2 O 0.2821 0.5601 0.3257 0.046 Uani 1 1 d . V 12
O3 O 0.1653 0.4561 0.3765 0.045 Uani 1 1 d . V 12
O4 O 0.2349 0.4709 0.3911 0.034 Uani 1 1 d . V 12
O5 O 0.0695 0.5060 0.2389 0.141 Uani 1 1 d . V 12
O6 O 0.0847 0.5535 0.2340 0.137 Uani 1 1 d . V 12
O7 O 0.0512 0.5362 0.2956 0.083 Uani 1 1 d . V 12
C1 C 0.2088 0.5424 0.3099 0.045 Uani 1 1 d . V 12
C2 C 0.2181 0.5194 0.3398 0.042 Uani 1 1 d . V 12
H2 H 0.2469 0.5175 0.3563 0.050 Uiso 1 1 calc R V 12
C3 C 0.1848 0.4991 0.3454 0.041 Uani 1 1 d . V 12
C4 C 0.1422 0.5024 0.3219 0.044 Uani 1 1 d . V 12
H4 H 0.1194 0.4890 0.3255 0.053 Uiso 1 1 calc R V 12
C5 C 0.1334 0.5263 0.2922 0.053 Uani 1 1 d . V 12
C6 C 0.1656 0.5456 0.2866 0.044 Uani 1 1 d . V 12
H6 H 0.1590 0.5613 0.2669 0.053 Uiso 1 1 calc R V 12
C7 C 0.2437 0.5629 0.3016 0.037 Uani 1 1 d . V 12
C8 C 0.1975 0.4728 0.3734 0.037 Uani 1 1 d . V 12
S1 S 0.1835 0.3772 0.1786 0.098 Uani 1 1 d . W 13
O1 O 0.3528 0.4056 0.1931 0.040 Uani 1 1 d . W 13
O2 O 0.3732 0.4231 0.2618 0.038 Uani 1 1 d . W 13
O3 O 0.1985 0.4060 0.3467 0.042 Uani 1 1 d . W 13
O4 O 0.2687 0.4198 0.3699 0.042 Uani 1 1 d . W 13
O5 O 0.1921 0.3870 0.1401 0.270 Uani 1 1 d . W 13
O6 O 0.1429 0.3855 0.1904 0.175 Uani 1 1 d . W 13
O7 O 0.1899 0.3494 0.1720 0.214 Uani 1 1 d . W 13
C1 C 0.3011 0.4034 0.2441 0.037 Uani 1 1 d . W 13
C2 C 0.2909 0.4080 0.2874 0.037 Uani 1 1 d . W 13
H2 H 0.3135 0.4138 0.3105 0.045 Uiso 1 1 calc R W 13
C3 C 0.2485 0.4040 0.2962 0.042 Uani 1 1 d . W 13
C4 C 0.2167 0.3932 0.2627 0.045 Uani 1 1 d . W 13
H4 H 0.1877 0.3894 0.2692 0.054 Uiso 1 1 calc R W 13
C5 C 0.2255 0.3878 0.2215 0.056 Uani 1 1 d . W 13
C6 C 0.2684 0.3934 0.2119 0.054 Uani 1 1 d . W 13
H6 H 0.2749 0.3903 0.1828 0.064 Uiso 1 1 calc R W 13
C7 C 0.3468 0.4118 0.2334 0.032 Uani 1 1 d . W 13
C8 C 0.2378 0.4099 0.3426 0.042 Uani 1 1 d . W 13
O1 O 0.3759 0.3462 -0.0106 0.204 Uani 1 1 d . X 14
N1 N 0.3937 0.3941 0.1084 0.038 Uani 1 1 d . X 14
C1 C 0.3598 0.4014 0.0753 0.063 Uani 1 1 d . X 14
H1 H 0.3400 0.4166 0.0796 0.076 Uiso 1 1 calc R X 14
C2 C 0.3548 0.3866 0.0362 0.085 Uani 1 1 d . X 14
H2 H 0.3321 0.3922 0.0130 0.102 Uiso 1 1 calc R X 14
C3 C 0.3828 0.3631 0.0296 0.093 Uani 1 1 d . X 14
C4 C 0.4151 0.3562 0.0605 0.079 Uani 1 1 d . X 14
H4 H 0.4344 0.3406 0.0568 0.094 Uiso 1 1 calc R X 14
C5 C 0.4205 0.3722 0.0991 0.058 Uani 1 1 d . X 14
H5 H 0.4449 0.3675 0.1210 0.069 Uiso 1 1 calc R X 14
C6 C 0.2678 0.3157 0.9719 1.530 Uani 1 1 d . Y 14
O1 O 0.1411 0.6712 0.1036 0.430 Uani 1 1 d . Z 15
N1 N 0.2241 0.6349 0.2127 0.039 Uani 1 1 d . Z 15
C1 C 0.1948 0.6192 0.1880 0.145 Uani 1 1 d . Z 15
C2X C 0.1636 0.6301 0.1510 0.109 Uiso 1 1 d . . .
C3X C 0.1699 0.6587 0.1441 0.175 Uiso 1 1 d . Z .
C4 C 0.2014 0.6744 0.1806 0.231 Uani 1 1 d . Z 15
C5 C 0.2284 0.6642 0.2064 0.072 Uani 1 1 d . Z 15
C6 C 0.1131 0.6581 0.0692 0.348 Uani 1 1 d . Z 15
O1 O 0.8818 0.4873 0.1437 0.217 Uani 1 1 d . A 16
N1 N 0.7833 0.4952 0.2258 0.060 Uani 1 1 d . A 16
C1 C 0.7836 0.4720 0.1998 0.078 Uani 1 1 d . A 16
H1 H 0.7612 0.4578 0.1996 0.093 Uiso 1 1 calc R A 16
C2 C 0.8155 0.4687 0.1739 0.111 Uani 1 1 d . A 16
H2 H 0.8156 0.4518 0.1565 0.134 Uiso 1 1 calc R A 16
C3 C 0.8468 0.4883 0.1718 0.246 Uani 1 1 d . A 16
C4 C 0.8460 0.5130 0.1952 0.122 Uani 1 1 d . A 16
H4 H 0.8668 0.5279 0.1925 0.146 Uiso 1 1 calc R A 16
C5 C 0.8131 0.5165 0.2241 0.094 Uani 1 1 d . A 16
H5 H 0.8124 0.5333 0.2416 0.113 Uiso 1 1 calc R A 16
C6 C 0.8801 0.4583 0.1044 0.557 Uani 1 1 d . A 16
O1 O 0.6927 0.8274 0.4050 0.214 Uani 1 1 d . B 17
N1 N 0.7712 0.7758 0.3356 0.087 Uani 1 1 d . B 17
C1 C 0.7450 0.7972 0.3158 0.101 Uani 1 1 d . B 17
H1 H 0.7433 0.7995 0.2846 0.121 Uiso 1 1 calc R B 17
C2 C 0.7207 0.8158 0.3383 0.163 Uani 1 1 d . B 17
H2 H 0.7056 0.8316 0.3233 0.195 Uiso 1 1 calc R B 17
C3 C 0.7188 0.8112 0.3818 0.299 Uani 1 1 d . B 17
C4 C 0.7357 0.7841 0.3991 0.143 Uani 1 1 d . B 17
H4 H 0.7273 0.7765 0.4256 0.171 Uiso 1 1 calc R B 17
C5 C 0.7642 0.7692 0.3766 0.101 Uani 1 1 d . B 17
H5 H 0.7797 0.7532 0.3910 0.121 Uiso 1 1 calc R B 17
C6 C 0.6934 0.8240 0.4550 0.338 Uani 1 1 d . B 17
O1 O 0.7508 0.6400 0.3781 0.081 Uani 1 1 d . C 18
N1 N 0.7929 0.7161 0.3319 0.056 Uani 1 1 d . C 18
C1 C 0.7490 0.7088 0.3261 0.086 Uani 1 1 d . C 18
H1 H 0.7278 0.7220 0.3118 0.103 Uiso 1 1 calc R C 18
C2 C 0.7344 0.6826 0.3407 0.058 Uani 1 1 d . C 18
H2 H 0.7039 0.6775 0.3348 0.070 Uiso 1 1 calc R C 18
C3 C 0.7647 0.6644 0.3634 0.052 Uani 1 1 d . C 18
C4 C 0.8109 0.6722 0.3703 0.062 Uani 1 1 d . C 18
H4 H 0.8326 0.6601 0.3865 0.075 Uiso 1 1 calc R C 18
C5 C 0.8229 0.6985 0.3521 0.078 Uani 1 1 d . C 18
H5 H 0.8534 0.7035 0.3546 0.094 Uiso 1 1 calc R C 18
C6 C 0.7814 0.6206 0.4037 0.080 Uani 1 1 d . C 18
O1 O 0.8953 0.6729 0.1779 0.100 Uani 1 1 d . D 19
N1 N 0.8386 0.7281 0.2618 0.059 Uani 1 1 d . D 19
C1 C 0.8166 0.7058 0.2395 0.062 Uani 1 1 d . D 19
H1 H 0.7866 0.7027 0.2434 0.074 Uiso 1 1 calc R D 19
C2 C 0.8340 0.6883 0.2129 0.067 Uani 1 1 d . D 19
H2 H 0.8172 0.6729 0.1985 0.080 Uiso 1 1 calc R D 19
C3 C 0.8790 0.6929 0.2060 0.074 Uani 1 1 d . D 19
C4 C 0.9017 0.7129 0.2269 0.058 Uani 1 1 d . D 19
H4 H 0.9321 0.7152 0.2240 0.070 Uiso 1 1 calc R D 19
C5 C 0.8824 0.7306 0.2529 0.059 Uani 1 1 d . D 19
H5 H 0.8996 0.7461 0.2665 0.070 Uiso 1 1 calc R D 19
C6 C 0.9429 0.6747 0.1750 0.093 Uani 1 1 d . D 19
O1 O 0.8710 0.8647 0.2274 0.086 Uani 1 1 d . E 20
N1 N 0.8356 0.7890 0.2804 0.053 Uani 1 1 d . E 20
C1 C 0.8520 0.8103 0.3068 0.058 Uani 1 1 d . E 20
H1 H 0.8564 0.8072 0.3379 0.070 Uiso 1 1 calc R E 20
C2 C 0.8627 0.8361 0.2917 0.062 Uani 1 1 d . E 20
H2 H 0.8718 0.8512 0.3121 0.075 Uiso 1 1 calc R E 20
C3 C 0.8604 0.8409 0.2467 0.064 Uani 1 1 d . E 20
C4 C 0.8446 0.8188 0.2202 0.055 Uani 1 1 d . E 20
H4 H 0.8426 0.8208 0.1889 0.066 Uiso 1 1 calc R E 20
C5 C 0.8315 0.7936 0.2375 0.054 Uani 1 1 d . E 20
H5 H 0.8191 0.7789 0.2178 0.065 Uiso 1 1 calc R E 20
C6 C 0.8868 0.8887 0.2540 0.119 Uani 1 1 d . E 20
O1 O 0.4613 0.2536 -0.0341 0.152 Uani 1 1 d . F 21
N1 N 0.4270 0.2491 0.0945 0.063 Uani 1 1 d . F 21
C1 C 0.4181 0.2257 0.0655 0.053 Uani 1 1 d . F 21
H1 H 0.4038 0.2092 0.0752 0.064 Uiso 1 1 calc R F 21
C2 C 0.4295 0.2259 0.0235 0.077 Uani 1 1 d . F 21
H2 H 0.4232 0.2099 0.0043 0.093 Uiso 1 1 calc R F 21
C3 C 0.4519 0.2519 0.0091 0.094 Uani 1 1 d . F 21
C4 C 0.4582 0.2740 0.0377 0.091 Uani 1 1 d . F 21
H4 H 0.4730 0.2907 0.0296 0.109 Uiso 1 1 calc R F 21
C5 C 0.4442 0.2733 0.0770 0.059 Uani 1 1 d . F 21
H5 H 0.4462 0.2904 0.0941 0.071 Uiso 1 1 calc R F 21
C6 C 0.4518 0.2275 -0.0637 0.175 Uani 1 1 d . F 21
O1 O 0.2910 0.3553 0.1178 0.090 Uani 1 1 d . G 22
N1 N 0.3725 0.2853 0.1411 0.052 Uani 1 1 d . G 22
C1 C 0.3448 0.2875 0.1014 0.051 Uani 1 1 d . G 22
H1 H 0.3442 0.2725 0.0801 0.062 Uiso 1 1 calc R G 22
C2 C 0.3181 0.3108 0.0921 0.049 Uani 1 1 d . G 22
H2 H 0.2992 0.3124 0.0645 0.059 Uiso 1 1 calc R G 22
C3 C 0.3190 0.3319 0.1232 0.046 Uani 1 1 d . G 22
C4 C 0.3479 0.3298 0.1618 0.050 Uani 1 1 d . G 22
H4 H 0.3505 0.3453 0.1823 0.060 Uiso 1 1 calc R G 22
C5 C 0.3728 0.3061 0.1712 0.048 Uani 1 1 d . G 22
H5 H 0.3906 0.3042 0.1994 0.058 Uiso 1 1 calc R G 22
C6 C 0.2537 0.3532 0.0805 0.105 Uani 1 1 d . G 22
O1 O 0.3380 0.2383 0.3321 0.097 Uani 1 1 d . H 23
N1 N 0.3882 0.2454 0.2122 0.049 Uani 1 1 d . H 23
C1 C 0.3427 0.2436 0.2157 0.050 Uani 1 1 d . H 23
H1 H 0.3214 0.2437 0.1896 0.060 Uiso 1 1 calc R H 23
C2 C 0.3283 0.2416 0.2571 0.067 Uani 1 1 d . H 23
H2 H 0.2974 0.2404 0.2585 0.081 Uiso 1 1 calc R H 23
C3 C 0.3562 0.2413 0.2935 0.084 Uani 1 1 d . H 23
C4 C 0.4015 0.2421 0.2922 0.075 Uani 1 1 d . H 23
H4 H 0.4223 0.2416 0.3187 0.090 Uiso 1 1 calc R H 23
C5 C 0.4153 0.2437 0.2512 0.060 Uani 1 1 d . H 23
H5 H 0.4463 0.2436 0.2504 0.072 Uiso 1 1 calc R H 23
C6 C 0.3721 0.2359 0.3739 0.141 Uani 1 1 d . H 23
O1 O 0.5460 0.1515 0.2102 0.077 Uani 1 1 d . I 24
N1 N 0.4510 0.2136 0.1682 0.054 Uani 1 1 d . I 24
C1 C 0.4926 0.2156 0.1568 0.050 Uani 1 1 d . I 24
H1 H 0.4992 0.2316 0.1395 0.059 Uiso 1 1 calc R I 24
C2 C 0.5247 0.1961 0.1687 0.060 Uani 1 1 d . I 24
H2 H 0.5530 0.1980 0.1595 0.072 Uiso 1 1 calc R I 24
C3 C 0.5150 0.1723 0.1959 0.063 Uani 1 1 d . I 24
C4 C 0.4712 0.1700 0.2046 0.059 Uani 1 1 d . I 24
H4 H 0.4622 0.1536 0.2196 0.071 Uiso 1 1 calc R I 24
C5 C 0.4420 0.1912 0.1916 0.054 Uani 1 1 d . I 24
H5 H 0.4132 0.1898 0.1999 0.065 Uiso 1 1 calc R I 24
C6 C 0.5879 0.1519 0.1951 0.069 Uani 1 1 d . I 24
O1 O 0.5964 0.3556 -0.1041 0.129 Uani 1 1 d . J 25
N1 N 0.6598 0.4186 -0.0215 0.051 Uani 1 1 d . J 25
C1 C 0.6539 0.3921 -0.0084 0.058 Uani 1 1 d . J 25
H1 H 0.6644 0.3873 0.0216 0.070 Uiso 1 1 calc R J 25
C2 C 0.6328 0.3708 -0.0362 0.076 Uani 1 1 d . J 25
H2 H 0.6304 0.3516 -0.0262 0.091 Uiso 1 1 calc R J 25
C3 C 0.6156 0.3790 -0.0793 0.080 Uani 1 1 d . J 25
C4 C 0.6235 0.4061 -0.0931 0.083 Uani 1 1 d . J 25
H4 H 0.6152 0.4113 -0.1233 0.099 Uiso 1 1 calc R J 25
C5 C 0.6430 0.4256 -0.0642 0.053 Uani 1 1 d . J 25
H5 H 0.6451 0.4449 -0.0738 0.063 Uiso 1 1 calc R J 25
C6 C 0.5793 0.3626 -0.1524 0.147 Uani 1 1 d . J 25
O1 O 0.5331 0.5336 -0.0322 0.090 Uani 1 1 d . K 26
N1 N 0.6379 0.4765 -0.0001 0.062 Uani 1 1 d . K 26
C1 C 0.5952 0.4696 0.0045 0.062 Uani 1 1 d . K 26
H1 H 0.5887 0.4513 0.0159 0.075 Uiso 1 1 calc R K 26
C2 C 0.5623 0.4890 -0.0074 0.075 Uani 1 1 d . K 26
H2 H 0.5327 0.4834 -0.0053 0.090 Uiso 1 1 calc R K 26
C3 C 0.5692 0.5151 -0.0219 0.071 Uani 1 1 d . K 26
C4 C 0.6117 0.5230 -0.0245 0.069 Uani 1 1 d . K 26
H4 H 0.6186 0.5419 -0.0332 0.083 Uiso 1 1 calc R K 26
C5 C 0.6446 0.5026 -0.0140 0.060 Uani 1 1 d . K 26
H5 H 0.6741 0.5079 -0.0171 0.071 Uiso 1 1 calc R K 26
C6 C 0.5395 0.5625 -0.0457 0.084 Uani 1 1 d . K 26
O1 O 0.7804 0.5477 0.1286 0.152 Uani 1 1 d . L 27
N1 N 0.7175 0.4793 0.0611 0.070 Uani 1 1 d . L 27
C1 C 0.6985 0.4922 0.0905 0.071 Uani 1 1 d . L 27
H1 H 0.6703 0.4854 0.0958 0.085 Uiso 1 1 calc R L 27
C2 C 0.7174 0.5163 0.1158 0.093 Uani 1 1 d . L 27
H2 H 0.7032 0.5252 0.1380 0.112 Uiso 1 1 calc R L 27
C3 C 0.7590 0.5259 0.1054 0.096 Uani 1 1 d . L 27
C4 C 0.7796 0.5130 0.0757 0.178 Uani 1 1 d . L 27
H4 H 0.8070 0.5202 0.0691 0.213 Uiso 1 1 calc R L 27
C5 C 0.7612 0.4898 0.0551 0.079 Uani 1 1 d . L 27
H5 H 0.7773 0.4796 0.0357 0.095 Uiso 1 1 calc R L 27
C6 C 0.7541 0.5631 0.1550 0.128 Uani 1 1 d . L 27
O1 O 0.8589 0.3851 0.0899 0.240 Uani 1 1 d . M 28
N1 N 0.7396 0.4232 0.0416 0.058 Uani 1 1 d . M 28
C1 C 0.7692 0.4138 0.0158 0.106 Uani 1 1 d . M 28
H1 H 0.7624 0.4188 -0.0146 0.128 Uiso 1 1 calc R M 28
C2 C 0.8057 0.3989 0.0263 0.148 Uani 1 1 d . M 28
H2 H 0.8228 0.3910 0.0055 0.177 Uiso 1 1 calc R M 28
C3 C 0.8160 0.3963 0.0728 0.133 Uani 1 1 d . M 28
C4 C 0.7874 0.4016 0.1003 0.080 Uani 1 1 d . M 28
H4 H 0.7931 0.3958 0.1304 0.096 Uiso 1 1 calc R M 28
C5 C 0.7488 0.4158 0.0836 0.071 Uani 1 1 d . M 28
H5 H 0.7282 0.4205 0.1030 0.085 Uiso 1 1 calc R M 28
C6 C 0.8716 0.3803 0.1386 0.201 Uani 1 1 d . M 28
O1 O 0.9109 0.6085 0.1588 0.090 Uani 1 1 d . N 29
N1 N 0.9625 0.5719 0.2793 0.069 Uani 1 1 d . N 29
C1 C 0.9866 0.5848 0.2527 0.080 Uani 1 1 d . N 29
H1 H 1.0176 0.5862 0.2626 0.096 Uiso 1 1 calc R N 29
C2 C 0.9714 0.5962 0.2128 0.072 Uani 1 1 d . N 29
H2 H 0.9912 0.6031 0.1939 0.086 Uiso 1 1 calc R N 29
C3 C 0.9258 0.5974 0.2000 0.073 Uani 1 1 d . N 29
C4 C 0.8989 0.5855 0.2275 0.068 Uani 1 1 d . N 29
H4 H 0.8675 0.5860 0.2200 0.082 Uiso 1 1 calc R N 29
C5 C 0.9182 0.5731 0.2654 0.063 Uani 1 1 d . N 29
H5 H 0.8993 0.5646 0.2839 0.076 Uiso 1 1 calc R N 29
C6 C 0.8622 0.6102 0.1467 0.108 Uani 1 1 d . N 29
O1 O 0.8929 0.4435 0.2421 0.212 Uani 1 1 d . O 30
N1 N 0.9559 0.5145 0.3067 0.076 Uani 1 1 d . O 30
C1 C 0.9631 0.5031 0.2679 0.144 Uani 1 1 d . O 30
H1 H 0.9832 0.5128 0.2519 0.172 Uiso 1 1 calc R O 30
C2 C 0.9441 0.4792 0.2500 0.266 Uani 1 1 d . O 30
H2 H 0.9528 0.4715 0.2238 0.319 Uiso 1 1 calc R O 30
C3 C 0.9132 0.4661 0.2691 0.159 Uani 1 1 d . O 30
C4 C 0.8998 0.4765 0.3113 0.203 Uani 1 1 d . O 30
H4 H 0.8779 0.4681 0.3263 0.244 Uiso 1 1 calc R O 30
C5 C 0.9260 0.5019 0.3256 0.126 Uani 1 1 d . O 30
H5 H 0.9203 0.5102 0.3526 0.151 Uiso 1 1 calc R O 30
C6 C 0.8690 0.4304 0.2641 0.231 Uani 1 1 d . O 30
O1 O 1.0911 0.4918 0.4979 0.230 Uani 1 1 d . P 31
N1 N 1.0165 0.5273 0.3863 0.072 Uani 1 1 d . P 31
C1 C 1.0397 0.5026 0.3795 0.128 Uani 1 1 d . P 31
H1 H 1.0416 0.4942 0.3514 0.153 Uiso 1 1 calc R P 31
C2 C 1.0626 0.4905 0.4255 0.178 Uani 1 1 d . P 31
H2 H 1.0792 0.4733 0.4243 0.214 Uiso 1 1 calc R P 31
C3 C 1.0617 0.5012 0.4659 0.191 Uani 1 1 d . P 31
C4 C 1.0368 0.5264 0.4676 0.092 Uani 1 1 d . P 31
H4 H 1.0339 0.5352 0.4952 0.111 Uiso 1 1 calc R P 31
C5 C 1.0172 0.5378 0.4293 0.075 Uani 1 1 d . P 31
H5 H 1.0017 0.5554 0.4318 0.090 Uiso 1 1 calc R P 31
C6 C 1.0928 0.5055 0.5424 0.208 Uani 1 1 d . P 31
O1 O 1.0911 0.6531 0.4254 0.097 Uani 1 1 d . Q 32
N1 N 1.0243 0.5835 0.3564 0.057 Uani 1 1 d . Q 32
C1 C 1.0697 0.5829 0.3699 0.088 Uani 1 1 d . Q 32
H1 H 1.0856 0.5659 0.3646 0.106 Uiso 1 1 calc R Q 32
C2 C 1.0926 0.6055 0.3902 0.078 Uani 1 1 d . Q 32
H2 H 1.1241 0.6049 0.3962 0.094 Uiso 1 1 calc R Q 32
C3 C 1.0698 0.6297 0.4024 0.091 Uani 1 1 d . Q 32
C4 C 1.0250 0.6318 0.3903 0.073 Uani 1 1 d . Q 32
H4 H 1.0084 0.6480 0.3972 0.088 Uiso 1 1 calc R Q 32
C5 C 1.0053 0.6079 0.3668 0.067 Uani 1 1 d . Q 32
H5 H 0.9743 0.6094 0.3569 0.081 Uiso 1 1 calc R Q 32
C6 C 1.1382 0.6498 0.4390 0.095 Uani 1 1 d . Q 32
O1 O 0.7343 0.8515 0.5811 0.128 Uani 1 1 d . R 33
N1 N 0.8158 0.7791 0.6020 0.071 Uani 1 1 d . R 33
C1 C 0.8291 0.8046 0.6192 0.083 Uani 1 1 d . R 33
H1 H 0.8578 0.8056 0.6362 0.100 Uiso 1 1 calc R R 33
C2 C 0.8047 0.8295 0.6144 0.090 Uani 1 1 d . R 33
H2 H 0.8165 0.8469 0.6275 0.108 Uiso 1 1 calc R R 33
C3 C 0.7617 0.8287 0.5898 0.081 Uani 1 1 d . R 33
C4 C 0.7454 0.8002 0.5674 0.099 Uani 1 1 d . R 33
H4 H 0.7194 0.7983 0.5462 0.119 Uiso 1 1 calc R R 33
C5 C 0.7724 0.7785 0.5814 0.110 Uani 1 1 d . R 33
H5 H 0.7599 0.7599 0.5765 0.132 Uiso 1 1 calc R R 33
C6 C 0.7513 0.8801 0.5973 0.098 Uani 1 1 d . R 33
O1 O 0.7425 0.6676 0.7059 0.109 Uani 1 1 d . S 34
N1 N 0.8179 0.7220 0.6381 0.079 Uani 1 1 d . S 34
C1 C 0.7958 0.7314 0.6711 0.069 Uani 1 1 d . S 34
H1 H 0.7992 0.7511 0.6794 0.082 Uiso 1 1 calc R S 34
C2 C 0.7699 0.7154 0.6924 0.097 Uani 1 1 d . S 34
H2 H 0.7554 0.7240 0.7146 0.117 Uiso 1 1 calc R S 34
C3 C 0.7635 0.6862 0.6831 0.103 Uani 1 1 d . S 34
C4 C 0.7885 0.6749 0.6520 0.107 Uani 1 1 d . S 34
H4 H 0.7860 0.6550 0.6448 0.129 Uiso 1 1 calc R S 34
C5 C 0.8168 0.6919 0.6313 0.074 Uani 1 1 d . S 34
H5 H 0.8355 0.6833 0.6126 0.088 Uiso 1 1 calc R S 34
C6 C 0.7173 0.6790 0.7398 0.125 Uani 1 1 d . S 34
O1 O 1.0192 0.6590 0.6284 0.273 Uani 1 1 d . T 35
N1 N 0.9040 0.7145 0.6105 0.090 Uani 1 1 d . T 35
C1 C 0.9237 0.7061 0.6486 0.161 Uani 1 1 d . T 35
H1 H 0.9133 0.7140 0.6739 0.193 Uiso 1 1 calc R T 35
C2 C 0.9605 0.6856 0.6570 0.168 Uani 1 1 d . T 35
H2 H 0.9719 0.6782 0.6854 0.202 Uiso 1 1 calc R T 35
C3 C 0.9769 0.6783 0.6172 0.176 Uani 1 1 d . T 35
C4 C 0.9553 0.6879 0.5748 0.163 Uani 1 1 d . T 35
H4 H 0.9657 0.6830 0.5479 0.196 Uiso 1 1 calc R T 35
C5 C 0.9207 0.7039 0.5758 0.070 Uani 1 1 d . T 35
H5 H 0.9047 0.7088 0.5476 0.084 Uiso 1 1 calc R T 35
O1 O 0.9840 0.8277 0.5279 0.118 Uani 1 1 d . U 36
N1 N 0.9001 0.7708 0.5787 0.072 Uani 1 1 d . U 36
C1 C 0.9381 0.7776 0.6021 0.090 Uani 1 1 d . U 36
H1 H 0.9454 0.7695 0.6309 0.109 Uiso 1 1 calc R U 36
C2 C 0.9691 0.7968 0.5864 0.117 Uani 1 1 d . U 36
H2 H 0.9963 0.8022 0.6038 0.140 Uiso 1 1 calc R U 36
C3 C 0.9556 0.8070 0.5422 0.083 Uani 1 1 d . U 36
C4 C 0.9164 0.8005 0.5179 0.074 Uani 1 1 d . U 36
H4 H 0.9079 0.8077 0.4887 0.089 Uiso 1 1 calc R U 36
C5 C 0.8888 0.7823 0.5387 0.092 Uani 1 1 d . U 36
H5 H 0.8602 0.7779 0.5231 0.110 Uiso 1 1 calc R U 36
C6 C 0.9694 0.8448 0.4901 0.170 Uani 1 1 d . U 36
O1 O 0.8866 0.7539 0.3568 0.073 Uani 1 1 d . V 37
C1 C 0.8946 0.7643 0.4019 0.105 Uani 1 1 d . V 37
O1 O 0.7444 0.7554 0.2427 0.142 Uani 1 1 d . W 38
N1A N 0.8906 0.1667 0.7954 0.132 Uani 1 1 d . X 39
O1A O 0.8752 0.1466 0.7701 0.155 Uani 1 1 d . X 39
O2A O 0.8898 0.1914 0.7828 0.229 Uani 1 1 d . X 39
C2A C 0.9291 0.1870 0.8636 0.330 Uani 1 1 d . X 39
C4A C 0.9735 0.1459 0.9050 0.202 Uani 1 1 d . X 39
C5A C 0.9535 0.1173 0.8829 0.198 Uani 1 1 d . X 39
C6A C 0.9075 0.1073 0.8462 0.796 Uani 1 1 d . X 39
N1B N 0.8843 0.1144 0.9565 0.177 Uani 1 1 d . Y 40
C2B C 0.8835 0.1717 0.9526 0.781 Uani 1 1 d . Y 40
C3B C 0.8903 0.1466 0.9688 0.211 Uani 1 1 d . Y 40
C5B C 0.8467 0.1199 0.9152 0.171 Uani 1 1 d . Y 40
C6B C 0.8367 0.1461 0.9047 0.131 Uani 1 1 d . Y 40
O1C O 0.2394 1.0077 0.2458 0.203 Uani 1 1 d . Z 41
C1C C 0.2764 0.9992 0.2883 0.192 Uani 1 1 d . Z 41
C5C C 0.3167 0.9683 0.3327 0.248 Uani 1 1 d . Z 41
C6C C 0.2649 0.9691 0.2886 0.194 Uani 1 1 d . Z 41
C7C C 0.1985 0.9882 0.2214 0.161 Uani 1 1 d . Z 41
C2D C 0.9663 0.0708 0.2133 0.301 Uani 1 1 d . A 42
C5D C 0.0951 0.0830 0.3107 0.400 Uani 1 1 d . B 42
C6D C 0.0091 0.1240 0.2740 0.739 Uani 1 1 d . C 42
C2E C 0.8542 0.4098 0.4959 0.805 Uani 1 1 d . D 43
C6E C 0.7986 0.4529 0.4219 0.265 Uani 1 1 d . E 43
O1 O 0.6665 0.2668 0.3997 0.065 Uani 1 1 d . F 44
O2 O 0.5599 0.6044 0.4199 0.074 Uani 1 1 d . G 44
O3 O 0.8902 0.5977 0.6171 0.063 Uani 1 1 d . H 44
O4 O 0.3807 0.5610 0.3590 0.078 Uani 1 1 d . I 44
O5 O 0.6123 0.7349 0.3331 0.079 Uani 1 1 d . J 44
O6 O 0.6277 0.5028 0.3684 0.085 Uani 1 1 d . K 44
O7 O 0.6754 0.5475 0.5563 0.072 Uani 1 1 d . L 44
O8 O 0.0095 0.1737 0.6134 0.085 Uani 1 1 d . M 44
O9 O 0.5769 0.3968 0.4573 0.086 Uani 1 1 d . N 44
O10 O 0.4488 0.4587 0.3145 0.076 Uani 1 1 d . O 44
O11 O 0.2718 0.1065 0.7013 0.132 Uani 1 1 d . P 44
O13 O 0.2156 0.2269 0.2408 0.115 Uani 1 1 d . Q 44
O14 O 0.7033 0.1067 0.2125 0.156 Uani 1 1 d . R 44
O15 O 0.1327 0.1602 0.5634 0.131 Uani 1 1 d . S 44
O16 O 0.2258 0.1108 0.7008 0.180 Uani 1 1 d . P 44
O17 O 0.0375 0.1492 0.6223 0.165 Uani 1 1 d . M 44
O18 O 0.3518 0.2278 0.4857 0.163 Uani 1 1 d . T 44
O19 O 0.4400 0.1413 0.3201 0.197 Uani 1 1 d . U 44
O20 O 0.4006 0.1164 0.2485 0.202 Uani 1 1 d . V 44
O22 O 0.2166 0.2091 0.2047 0.152 Uani 1 1 d . Q 44
O23 O 1.0132 0.2449 0.8597 0.169 Uani 1 1 d . W 44
O24 O 0.0693 0.0708 0.8330 0.174 Uani 1 1 d . X 44
O25 O 0.0305 0.0577 0.8555 0.190 Uani 1 1 d . X 44
O28 O 0.3628 0.1293 0.2170 0.279 Uani 1 1 d . V 44
O30 O 0.8350 0.0680 0.0772 0.362 Uani 1 1 d . Y 44
C1 C 0.6408 0.2472 0.3698 0.145 Uani 1 1 d . F 44
C2 C 0.7945 0.4090 0.5906 0.145 Uani 1 1 d . Z 44
C3 C 0.6168 0.2878 0.5925 0.201 Uani 1 1 d . A 44
C4 C 0.6427 0.4895 0.4107 0.155 Uani 1 1 d . K 44
C5 C 0.2487 0.3993 0.9792 0.310 Uani 1 1 d . B 44
C6 C 0.8403 0.0685 0.0527 0.328 Uani 1 1 d . Y 44
C7 C 0.9580 0.7024 0.4538 0.229 Uani 1 1 d . C 44
C8 C 0.6333 0.7551 0.3527 0.186 Uani 1 1 d . J 44
C9 C 0.6617 0.5304 0.5919 0.179 Uani 1 1 d . L 44
C10 C 0.0108 0.6083 0.5174 0.302 Uani 1 1 d . D 44
C11 C 0.9311 0.6824 0.4056 0.294 Uani 1 1 d . C 44
C12 C 0.8387 0.2281 0.4719 0.223 Uani 1 1 d . E 44
C13 C 0.5351 0.5853 0.3994 0.270 Uani 1 1 d . G 44
C14 C 0.8952 0.3280 0.2182 0.237 Uani 1 1 d . F 44
C15 C 0.9719 0.2488 0.8810 0.140 Uani 1 1 d . W 44
C16 C 0.7467 0.2463 0.3414 0.251 Uani 1 1 d . G 44
C17 C 0.7640 0.0544 0.5615 0.214 Uani 1 1 d . H 44
C18 C 0.7031 0.4399 0.5656 0.377 Uani 1 1 d . I 44
C19 C 0.7693 0.3912 0.5323 0.259 Uani 1 1 d . Z 44
C20 C 0.7880 0.2341 0.4933 0.209 Uani 1 1 d . E 44
C21 C 0.8614 0.0741 0.3890 0.315 Uani 1 1 d . J 44
C22 C 0.6975 0.1036 0.2595 0.079 Uani 1 1 d . R 44
C23 C 0.0659 0.1168 0.0869 0.363 Uani 1 1 d . K 44
C24 C 0.7100 0.4328 0.4593 0.475 Uani 1 1 d . L 44
C25 C 0.5841 0.0326 0.6191 0.230 Uani 1 1 d . M 44
C26 C 0.4218 0.5496 0.3471 0.296 Uani 1 1 d . I 44
C27 C 0.9137 0.6056 0.5892 0.262 Uani 1 1 d . H 44
C28 C 0.7113 0.4973 0.5043 0.413 Uani 1 1 d . N 44
C29 C 0.4874 0.4350 0.4813 0.131 Uani 1 1 d . O 44
C30 C 0.4444 0.4246 0.4644 0.490 Uani 1 1 d . O 44
C31 C 0.4389 0.1695 0.3247 0.136 Uani 1 1 d . . .
C32 C 0.1826 0.1675 0.5703 0.151 Uani 1 1 d . . .
C33 C 0.8589 0.1658 0.9314 0.166 Uani 1 1 d . . .
C34 C 0.8540 0.4591 0.5737 0.163 Uani 1 1 d . . .
C35 C 0.3457 0.2517 0.5045 0.143 Uani 1 1 d . . .
C36 C 0.9963 0.2726 0.8591 0.143 Uani 1 1 d . . .
C37 C 0.7534 0.4419 0.5637 0.172 Uani 1 1 d . . .
C38 C 0.7162 0.2194 0.6209 0.218 Uani 1 1 d . . .
C39 C 0.9204 0.1317 0.8411 0.129 Uani 1 1 d . . .
C40 C 0.8336 0.1929 0.9201 0.199 Uani 1 1 d . Y .
C41 C 0.8042 0.4374 0.5798 0.212 Uani 1 1 d . Z .
C42 C 0.9081 0.1620 0.8359 0.305 Uani 1 1 d . X .
C43 C 0.8333 0.4901 0.5443 0.213 Uani 1 1 d . . .
C44 C 0.6132 0.1434 0.0224 0.237 Uani 1 1 d . . .
C45 C 1.0107 0.0572 0.2424 0.440 Uani 1 1 d . . .
C46 C 0.9561 0.1732 0.8825 0.226 Uani 1 1 d . . .
C47 C 0.8977 0.0201 0.0062 0.492 Uani 1 1 d . . .

loop_
_atom_site_aniso_label
_atom_site_aniso_U_11
_atom_site_aniso_U_22
_atom_site_aniso_U_33
_atom_site_aniso_U_23
_atom_site_aniso_U_13
_atom_site_aniso_U_12
Cu1 0.034 0.047 0.030 -0.007 0.007 -0.011
Cu2 0.034 0.055 0.033 -0.009 0.008 -0.011
Cu3 0.043 0.034 0.034 -0.003 -0.005 0.010
Cu4 0.044 0.037 0.038 -0.004 -0.007 0.013
Cu5 0.030 0.035 0.028 -0.011 -0.005 0.007
Cu6 0.030 0.034 0.026 -0.005 -0.003 0.007
Cu7 0.041 0.032 0.037 0.002 -0.009 0.006
Cu8 0.041 0.031 0.033 0.001 -0.007 0.007
Cu9 0.035 0.037 0.049 0.011 -0.001 -0.001
Cu10 0.045 0.039 0.051 0.015 -0.001 -0.002
Cu11 0.028 0.036 0.030 0.002 0.002 -0.005
Cu12 0.027 0.041 0.031 -0.001 0.000 -0.006
Cu13 0.082 0.060 0.073 0.009 0.022 -0.008
Cu14 0.055 0.044 0.042 -0.009 0.008 -0.002
Cu15 0.053 0.063 0.042 -0.004 0.007 -0.006
Cu16 0.041 0.075 0.073 0.012 0.012 -0.001
Cu17 0.071 0.055 0.073 -0.018 0.018 -0.021
S1 0.042 0.034 0.042 -0.004 0.005 0.007
O1 0.042 0.032 0.038 -0.001 0.005 0.008
O2 0.037 0.054 0.035 -0.015 -0.012 0.019
O3 0.060 0.039 0.043 -0.012 -0.014 0.026
O4 0.056 0.050 0.033 -0.002 -0.016 0.016
O5 0.068 0.030 0.036 -0.010 -0.005 0.011
O6 0.056 0.055 0.039 -0.015 0.007 0.003
O7 0.053 0.042 0.062 -0.009 -0.012 0.010
C1 0.029 0.037 0.027 -0.011 -0.005 0.000
C2 0.037 0.035 0.031 -0.005 0.006 -0.008
C3 0.041 0.034 0.023 -0.004 -0.005 0.012
C4 0.036 0.047 0.043 0.017 0.002 0.000
C5 0.050 0.032 0.038 -0.004 0.002 -0.005
C6 0.021 0.047 0.021 -0.001 0.000 0.017
C7 0.020 0.043 0.041 0.000 -0.003 0.004
C8 0.030 0.043 0.019 0.005 -0.004 0.017
S1 0.050 0.055 0.035 -0.012 0.006 -0.011
O1 0.024 0.043 0.036 -0.016 0.004 -0.008
O2 0.025 0.040 0.047 -0.011 0.006 0.000
O3 0.035 0.074 0.029 -0.007 0.015 -0.011
O4 0.045 0.060 0.047 -0.028 0.017 -0.016
O5 0.045 0.055 0.037 -0.014 0.008 -0.003
O6 0.062 0.059 0.052 -0.016 0.015 0.008
O7 0.048 0.067 0.036 -0.009 0.012 -0.016
C1 0.015 0.036 0.051 0.001 -0.002 0.005
C2 0.040 0.040 0.049 0.012 0.011 -0.009
C3 0.036 0.032 0.048 -0.009 0.005 -0.011
C4 0.085 0.036 0.033 -0.009 0.018 -0.001
C5 0.021 0.051 0.044 0.001 -0.003 -0.002
C6 0.037 0.046 0.044 0.008 0.007 0.007
C7 0.045 0.018 0.039 -0.009 -0.011 0.011
C8 0.044 0.032 0.039 0.000 -0.012 -0.014
S1 0.032 0.073 0.050 0.002 0.008 -0.014
O1 0.041 0.053 0.022 -0.007 0.008 -0.016
O2 0.036 0.035 0.030 -0.008 0.008 -0.001
O3 0.030 0.058 0.045 -0.008 0.016 -0.018
O4 0.032 0.072 0.044 -0.008 0.005 -0.019
O5 0.041 0.147 0.078 0.032 -0.007 -0.052
O6 0.040 0.113 0.053 -0.012 0.021 -0.035
O7 0.035 0.075 0.055 -0.006 0.007 -0.014
C1 0.017 0.034 0.041 0.011 0.003 0.000
C2 0.033 0.039 0.035 0.001 0.001 -0.012
C3 0.022 0.032 0.044 0.006 0.005 -0.003
C4 0.039 0.037 0.024 -0.001 0.003 0.003
C5 0.023 0.043 0.056 0.010 0.013 0.004
C6 0.042 0.034 0.021 0.009 -0.012 -0.001
C7 0.017 0.032 0.024 0.003 -0.006 -0.003
C8 0.039 0.036 0.029 -0.007 0.013 -0.002
S1 0.113 0.101 0.075 0.045 0.036 0.017
O1 0.040 0.056 0.046 0.014 -0.005 0.000
O2 0.040 0.045 0.058 0.004 0.013 0.001
O3 0.050 0.064 0.032 -0.001 0.014 -0.003
O4 0.039 0.045 0.042 0.010 0.011 -0.014
O5 0.126 0.232 0.068 0.027 0.039 -0.079
O6 0.561 0.140 0.396 0.182 0.404 0.161
O7 0.127 0.423 0.073 0.118 -0.014 -0.062
C1 0.048 0.041 0.054 0.017 -0.008 -0.004
C2 0.034 0.059 0.050 -0.009 -0.010 -0.029
C3 0.032 0.057 0.055 -0.010 0.011 -0.020
C4 0.058 0.074 0.039 -0.009 0.017 -0.013
C5 0.037 0.087 0.057 0.022 0.005 -0.002
C6 0.057 0.060 0.039 0.002 0.001 0.001
C7 0.036 0.035 0.065 0.007 -0.020 -0.012
C8 0.041 0.048 0.036 0.001 -0.014 0.002
S1 0.077 0.044 0.067 -0.001 0.001 -0.017
O1 0.035 0.033 0.056 0.002 -0.005 -0.007
O2 0.039 0.039 0.047 0.003 0.006 0.002
O3 0.056 0.040 0.041 0.013 0.004 0.002
O4 0.031 0.047 0.070 0.019 0.011 -0.001
O5 0.165 0.092 0.153 -0.052 0.119 -0.083
O6 0.071 0.077 0.064 -0.002 0.007 -0.015
O7 0.200 0.020 0.230 0.027 -0.085 -0.026
C1 0.029 0.047 0.031 -0.005 0.003 0.006
C2 0.034 0.039 0.029 0.001 0.006 0.010
C3 0.056 0.039 0.038 -0.002 0.011 0.008
C4 0.073 0.030 0.049 -0.004 0.001 -0.002
C5 0.045 0.033 0.036 0.004 0.006 -0.002
C6 0.038 0.046 0.035 -0.020 0.005 -0.003
C7 0.025 0.051 0.026 0.004 0.002 -0.011
C8 0.047 0.041 0.034 -0.004 0.005 0.003
S1 0.045 0.060 0.040 0.010 0.004 0.008
O1 0.051 0.038 0.041 0.000 -0.004 0.015
O2 0.057 0.044 0.031 -0.004 -0.006 0.013
O3 0.041 0.044 0.033 0.000 -0.005 0.014
O4 0.030 0.040 0.040 -0.004 -0.001 0.002
O5 0.057 0.228 0.067 -0.037 -0.018 0.086
O6 0.075 0.158 0.047 0.041 0.004 -0.027
O7 0.250 0.084 0.175 0.080 -0.163 -0.053
C1 0.031 0.025 0.039 -0.005 0.006 -0.005
C2 0.035 0.050 0.020 -0.002 -0.007 0.010
C3 0.031 0.038 0.034 0.014 0.010 0.003
C4 0.047 0.057 0.055 -0.015 0.018 0.001
C5 0.043 0.026 0.032 0.001 0.007 0.008
C6 0.026 0.042 0.053 0.019 0.026 0.018
C7 0.045 0.045 0.055 0.006 0.010 -0.006
C8 0.015 0.042 0.053 -0.004 0.010 0.011
S1 0.056 0.067 0.047 -0.006 0.000 0.017
O1 0.058 0.048 0.030 -0.002 -0.012 0.019
O2 0.045 0.042 0.034 0.000 -0.011 0.029
O3 0.042 0.043 0.037 -0.008 -0.013 0.002
O4 0.059 0.041 0.031 -0.002 -0.005 0.014
O5 0.033 0.099 0.041 -0.001 -0.012 0.013
O6 0.068 0.026 0.092 0.001 0.018 0.017
O7 0.063 0.079 0.056 -0.009 -0.011 0.022
C1 0.019 0.052 0.043 0.001 -0.007 0.012
C2 0.027 0.037 0.047 0.013 0.010 0.000
C3 0.037 0.029 0.035 0.004 -0.008 0.011
C4 0.044 0.057 0.031 0.003 -0.010 0.005
C5 0.044 0.054 0.048 0.008 0.001 0.014
C6 0.040 0.057 0.028 -0.012 0.010 0.004
C7 0.073 0.034 0.023 -0.006 0.010 -0.006
C8 0.045 0.034 0.036 0.006 -0.010 -0.003
S1 0.070 0.059 0.076 0.025 -0.002 -0.001
O1 0.055 0.050 0.055 0.016 -0.006 -0.007
O2 0.054 0.049 0.034 0.019 -0.006 0.003
O3 0.025 0.054 0.055 0.010 -0.007 -0.001
O4 0.055 0.035 0.059 -0.003 0.000 -0.001
O5 0.073 0.089 0.079 0.015 0.020 0.028
O6 0.076 0.116 0.042 0.012 0.009 -0.004
O7 0.081 0.081 0.138 0.013 -0.016 -0.011
C1 0.058 0.047 0.043 0.001 0.020 0.007
C2 0.043 0.036 0.052 0.019 0.012 0.013
C3 0.046 0.041 0.036 0.002 0.008 0.018
C4 0.068 0.068 0.023 0.001 -0.009 0.015
C5 0.043 0.060 0.063 0.017 0.009 0.000
C6 0.031 0.054 0.043 0.015 0.003 0.001
C7 0.033 0.052 0.030 -0.002 0.001 0.019
C8 0.053 0.045 0.035 0.002 -0.021 0.013
S1 0.113 0.054 0.102 -0.013 0.033 -0.015
O1 0.088 0.044 0.055 -0.004 0.010 0.001
O2 0.053 0.050 0.069 -0.001 0.013 -0.003
O3 0.039 0.051 0.065 0.001 -0.004 0.012
O4 0.047 0.041 0.046 -0.003 -0.002 0.010
O5 0.219 0.088 0.100 -0.048 0.051 -0.063
O6 0.203 0.056 0.194 0.032 -0.043 0.015
O7 0.118 0.079 0.215 -0.048 0.023 -0.014
C1 0.045 0.050 0.033 0.006 0.002 -0.005
C2 0.068 0.052 0.046 0.006 -0.015 0.016
C3 0.079 0.040 0.040 0.006 0.012 0.013
C4 0.052 0.069 0.085 -0.012 0.028 -0.005
C5 0.053 0.063 0.054 -0.007 0.001 -0.004
C6 0.037 0.059 0.071 0.013 -0.004 0.010
C7 0.038 0.045 0.061 -0.001 0.000 -0.001
C8 0.048 0.049 0.040 0.008 -0.003 0.010
S1 0.105 0.123 0.187 0.066 0.080 0.066
O1 0.054 0.068 0.052 -0.018 -0.005 0.004
O2 0.042 0.048 0.056 0.006 0.013 -0.007
O3 0.063 0.041 0.045 -0.001 -0.003 0.005
O4 0.058 0.037 0.041 -0.003 0.013 0.003
O5 0.232 0.222 0.173 0.071 0.133 0.163
O6 0.120 0.753 0.163 -0.169 -0.074 0.210
O7 0.404 0.174 1.016 0.279 0.583 0.206
C1 0.069 0.051 0.028 -0.004 0.008 -0.005
C2 0.034 0.040 0.055 -0.005 -0.014 0.006
C3 0.040 0.058 0.039 -0.001 0.012 -0.008
C4 0.088 0.066 0.059 0.016 -0.007 0.009
C5 0.067 0.115 0.058 -0.016 0.012 0.000
C6 0.052 0.068 0.056 0.019 -0.002 0.012
C7 0.035 0.062 0.051 -0.005 0.025 -0.016
C8 0.060 0.051 0.046 -0.003 -0.007 -0.007
S1 0.039 0.105 0.069 0.024 0.006 0.022
O1 0.051 0.050 0.041 0.017 0.005 0.001
O2 0.055 0.042 0.039 0.003 0.003 -0.009
O3 0.025 0.065 0.042 0.016 -0.002 0.010
O4 0.025 0.042 0.032 0.008 -0.006 -0.008
O5 0.054 0.205 0.146 -0.095 -0.042 0.048
O6 0.036 0.230 0.138 0.143 -0.014 0.011
O7 0.036 0.119 0.098 0.020 0.020 0.025
C1 0.060 0.035 0.038 0.007 0.005 0.017
C2 0.043 0.046 0.035 0.002 0.002 0.005
C3 0.053 0.043 0.026 -0.005 0.008 0.000
C4 0.046 0.041 0.049 -0.011 0.019 0.006
C5 0.039 0.068 0.049 0.010 -0.002 0.035
C6 0.048 0.046 0.038 0.007 0.009 0.015
C7 0.047 0.022 0.040 -0.014 -0.003 0.008
C8 0.041 0.044 0.028 -0.005 0.013 -0.023
S1 0.053 0.175 0.064 -0.059 0.000 -0.018
O1 0.035 0.047 0.040 -0.015 0.011 0.000
O2 0.034 0.047 0.032 -0.009 0.002 -0.002
O3 0.026 0.059 0.040 -0.007 0.007 -0.003
O4 0.022 0.057 0.048 -0.001 0.007 -0.008
O5 0.156 0.576 0.086 -0.139 0.050 -0.186
O6 0.061 0.350 0.104 -0.112 -0.014 -0.015
O7 0.227 0.105 0.255 -0.079 -0.146 0.022
C1 0.038 0.031 0.044 -0.008 0.013 0.009
C2 0.030 0.033 0.047 0.001 -0.001 0.000
C3 0.037 0.049 0.038 -0.007 0.005 0.025
C4 0.023 0.051 0.060 0.000 0.001 -0.007
C5 0.024 0.106 0.038 -0.039 0.004 -0.014
C6 0.038 0.086 0.035 -0.024 -0.004 -0.009
C7 0.016 0.041 0.038 -0.016 -0.004 0.013
C8 0.054 0.030 0.039 0.014 -0.004 0.009
O1 0.278 0.198 0.137 -0.108 0.031 -0.063
N1 0.042 0.051 0.021 -0.004 0.008 -0.025
C1 0.031 0.093 0.063 -0.029 -0.003 0.002
C2 0.078 0.131 0.038 0.008 -0.018 -0.006
C3 0.097 0.139 0.038 -0.039 -0.009 0.026
C4 0.071 0.096 0.068 -0.017 0.008 0.011
C5 0.069 0.055 0.052 0.005 0.015 0.005
C6 1.830 2.000 0.526 -0.431 -0.602 1.813
O1 0.507 0.279 0.422 0.075 -0.203 0.258
N1 0.037 0.031 0.041 0.003 -0.022 -0.001
C1 0.208 0.148 0.098 0.086 0.086 0.062
C4 0.062 0.193 0.421 -0.175 -0.020 0.001
C5 0.067 0.068 0.074 0.034 -0.014 0.026
C6 0.091 0.705 0.226 0.162 -0.052 0.099
O1 0.175 0.334 0.174 -0.041 0.134 -0.091
N1 0.040 0.091 0.052 -0.015 0.021 -0.011
C1 0.065 0.117 0.050 -0.039 0.004 -0.013
C2 0.036 0.200 0.105 -0.081 0.032 -0.028
C3 0.074 0.478 0.201 -0.283 0.064 -0.068
C4 0.063 0.204 0.098 -0.021 0.012 -0.063
C5 0.065 0.138 0.089 -0.020 0.045 -0.066
C6 0.166 0.253 1.155 0.115 -0.220 -0.096
O1 0.319 0.142 0.214 0.061 0.151 0.052
N1 0.102 0.074 0.089 0.048 0.026 0.006
C1 0.127 0.093 0.092 0.036 0.047 0.026
C2 0.169 0.192 0.153 0.123 0.110 0.115
C3 0.680 0.120 0.139 0.048 0.201 0.227
C4 0.131 0.212 0.101 0.018 0.069 0.025
C5 0.138 0.091 0.072 0.020 0.009 -0.039
C6 0.777 0.051 0.261 0.052 0.320 0.045
O1 0.067 0.084 0.099 -0.008 0.032 -0.026
N1 0.045 0.057 0.070 0.017 0.017 -0.023
C1 0.138 0.080 0.050 -0.016 0.051 -0.019
C2 0.045 0.071 0.062 -0.001 0.016 -0.017
C3 0.067 0.037 0.055 -0.002 0.022 -0.017
C4 0.068 0.068 0.052 0.006 0.012 -0.009
C5 0.075 0.067 0.090 0.026 0.003 0.015
C6 0.091 0.070 0.085 0.025 0.038 0.026
O1 0.124 0.072 0.113 -0.017 0.054 -0.018
N1 0.054 0.067 0.056 0.006 0.007 -0.020
C1 0.071 0.061 0.049 -0.002 -0.001 -0.015
C2 0.071 0.063 0.064 -0.012 0.001 -0.035
C3 0.098 0.071 0.054 -0.005 0.014 -0.016
C4 0.057 0.051 0.069 -0.010 0.017 -0.009
C5 0.040 0.049 0.080 0.015 -0.014 -0.014
C6 0.064 0.100 0.125 -0.011 0.046 -0.013
O1 0.118 0.053 0.089 0.015 0.023 -0.021
N1 0.047 0.066 0.048 -0.004 0.010 -0.001
C1 0.065 0.068 0.039 -0.020 0.002 -0.002
C2 0.073 0.043 0.071 -0.004 0.012 -0.018
C3 0.057 0.066 0.073 0.009 0.024 0.017
C4 0.064 0.068 0.033 0.006 0.011 0.007
C5 0.063 0.053 0.048 -0.002 0.014 -0.014
C6 0.148 0.077 0.141 -0.029 0.049 -0.058
O1 0.173 0.203 0.098 0.007 0.083 -0.045
N1 0.054 0.087 0.042 -0.023 -0.011 -0.005
C1 0.053 0.061 0.048 -0.005 0.016 -0.007
C2 0.048 0.109 0.074 -0.027 0.009 0.009
C3 0.087 0.140 0.060 0.000 0.033 -0.018
C4 0.117 0.118 0.039 0.000 0.019 -0.036
C5 0.055 0.040 0.087 0.003 0.026 -0.010
C6 0.248 0.200 0.083 -0.048 0.046 0.021
O1 0.100 0.094 0.071 -0.017 -0.004 0.021
N1 0.048 0.047 0.054 0.004 -0.013 0.003
C1 0.057 0.058 0.038 -0.009 0.008 -0.012
C2 0.044 0.053 0.050 0.019 0.004 0.016
C3 0.058 0.028 0.058 0.001 0.031 0.019
C4 0.046 0.065 0.041 -0.010 0.013 -0.018
C5 0.062 0.033 0.053 -0.007 0.015 0.000
C6 0.096 0.139 0.076 -0.002 -0.003 0.053
O1 0.099 0.119 0.083 -0.024 0.047 -0.011
N1 0.052 0.055 0.038 -0.006 0.005 -0.011
C1 0.041 0.048 0.064 -0.004 0.016 -0.007
C2 0.072 0.065 0.066 0.004 0.018 -0.012
C3 0.126 0.084 0.046 0.003 0.020 -0.018
C4 0.084 0.086 0.061 -0.010 0.027 -0.019
C5 0.072 0.052 0.054 -0.009 -0.004 -0.018
C6 0.213 0.172 0.032 -0.031 -0.004 -0.047
O1 0.100 0.047 0.079 -0.006 0.000 0.014
N1 0.081 0.058 0.019 -0.006 -0.011 -0.008
C1 0.051 0.057 0.042 -0.008 0.011 -0.021
C2 0.058 0.059 0.055 -0.018 -0.021 0.022
C3 0.081 0.043 0.058 -0.010 -0.007 -0.001
C4 0.047 0.049 0.087 0.015 0.032 -0.010
C5 0.050 0.058 0.056 0.000 0.013 0.007
C6 0.037 0.072 0.095 -0.010 0.001 0.022
O1 0.135 0.094 0.145 -0.060 -0.021 0.048
N1 0.050 0.068 0.035 -0.004 0.004 0.001
C1 0.054 0.048 0.070 -0.021 -0.004 0.005
C2 0.088 0.044 0.101 -0.006 0.029 -0.009
C3 0.038 0.132 0.061 -0.059 -0.022 0.014
C4 0.093 0.099 0.058 0.003 0.020 0.028
C5 0.039 0.079 0.041 -0.004 0.010 0.007
C6 0.181 0.178 0.062 -0.068 -0.054 0.018
O1 0.056 0.098 0.119 0.036 0.026 0.024
N1 0.059 0.057 0.071 0.009 0.014 -0.020
C1 0.052 0.060 0.076 0.007 0.009 -0.016
C2 0.033 0.078 0.115 0.006 0.015 -0.001
C3 0.060 0.068 0.084 0.013 0.013 -0.024
C4 0.060 0.081 0.059 0.019 -0.017 -0.004
C5 0.031 0.099 0.055 0.010 0.026 0.001
C6 0.091 0.069 0.088 0.040 0.001 -0.018
O1 0.129 0.215 0.118 -0.049 0.037 -0.057
N1 0.091 0.072 0.040 -0.004 -0.009 -0.018
C1 0.089 0.046 0.070 -0.016 -0.012 -0.028
C2 0.122 0.074 0.081 -0.028 0.007 0.001
C3 0.080 0.089 0.115 -0.041 0.002 -0.047
C4 0.187 0.283 0.061 -0.083 0.011 -0.117
C5 0.077 0.110 0.055 0.025 0.025 -0.021
C6 0.133 0.145 0.115 -0.027 0.052 -0.003
O1 0.086 0.431 0.208 0.159 0.036 0.073
N1 0.067 0.077 0.028 0.010 0.004 -0.013
C1 0.082 0.184 0.059 0.026 0.031 0.040
C2 0.120 0.197 0.122 0.082 0.007 0.064
C3 0.033 0.188 0.178 0.086 0.018 0.012
C4 0.061 0.116 0.055 0.002 -0.019 -0.009
C5 0.048 0.109 0.059 0.004 0.017 -0.021
C6 0.102 0.362 0.117 0.056 -0.058 -0.128
O1 0.075 0.099 0.094 -0.001 0.008 0.005
N1 0.038 0.112 0.063 -0.020 0.034 -0.018
C1 0.071 0.082 0.081 -0.011 -0.009 0.061
C2 0.077 0.070 0.064 0.038 -0.006 -0.008
C3 0.109 0.048 0.060 0.003 0.002 0.006
C4 0.029 0.122 0.052 -0.014 0.001 0.014
C5 0.036 0.094 0.057 -0.027 -0.002 -0.019
C6 0.063 0.148 0.099 0.047 -0.030 0.016
O1 0.189 0.154 0.295 -0.063 0.040 -0.066
N1 0.059 0.069 0.100 -0.018 0.014 0.004
C1 0.056 0.155 0.234 -0.108 0.072 -0.035
C2 0.075 0.389 0.336 -0.220 0.042 -0.106
C3 0.157 0.061 0.256 -0.026 0.019 0.000
C4 0.167 0.256 0.158 0.148 -0.071 -0.090
C5 0.175 0.090 0.116 0.004 0.033 -0.076
C6 0.254 0.213 0.221 0.054 0.021 -0.170
O1 0.345 0.097 0.192 -0.027 -0.148 0.075
N1 0.042 0.061 0.114 0.026 0.019 0.005
C1 0.171 0.079 0.155 0.032 0.100 0.019
C2 0.296 0.088 0.109 -0.010 -0.109 0.101
C3 0.246 0.252 0.060 0.034 -0.028 0.188
C4 0.107 0.131 0.033 0.022 -0.009 0.030
C5 0.087 0.083 0.067 0.011 0.054 0.023
C6 0.340 0.149 0.103 -0.008 -0.067 0.007
O1 0.092 0.071 0.116 0.004 -0.026 -0.025
N1 0.026 0.091 0.051 0.026 -0.005 0.001
C1 0.076 0.107 0.085 0.036 0.023 -0.005
C2 0.020 0.110 0.095 0.048 -0.021 -0.019
C3 0.039 0.098 0.129 0.072 -0.008 0.008
C4 0.115 0.054 0.049 0.016 0.007 0.011
C5 0.047 0.048 0.105 0.026 0.006 0.000
C6 0.078 0.075 0.116 0.011 -0.035 -0.020
O1 0.071 0.178 0.136 -0.004 0.019 0.042
N1 0.052 0.086 0.076 -0.010 0.016 -0.015
C1 0.118 0.034 0.097 -0.022 0.016 -0.020
C2 0.101 0.057 0.120 0.008 0.044 0.002
C3 0.064 0.066 0.114 -0.001 0.019 0.003
C4 0.056 0.126 0.116 -0.045 0.017 0.000
C5 0.051 0.069 0.213 -0.020 0.033 0.009
C6 0.101 0.037 0.161 -0.005 0.036 -0.011
O1 0.100 0.080 0.156 -0.002 0.042 -0.029
N1 0.107 0.055 0.072 -0.004 0.004 -0.008
C1 0.054 0.083 0.071 -0.012 0.016 -0.019
C2 0.091 0.067 0.150 -0.012 0.072 -0.034
C3 0.108 0.065 0.147 -0.025 0.053 -0.024
C4 0.186 0.066 0.076 0.011 0.037 -0.056
C5 0.094 0.066 0.058 -0.034 0.004 0.000
C6 0.133 0.089 0.172 -0.039 0.091 -0.029
O1 0.210 0.141 0.516 -0.054 0.213 0.020
N1 0.131 0.062 0.069 -0.008 -0.018 -0.007
C1 0.214 0.074 0.165 -0.069 -0.068 -0.019
C2 0.165 0.087 0.257 0.031 0.047 0.065
C3 0.032 0.224 0.263 -0.172 -0.013 0.023
C4 0.060 0.267 0.144 -0.109 -0.047 0.010
C5 0.034 0.106 0.065 -0.025 -0.006 0.003
O1 0.077 0.175 0.106 0.007 0.028 -0.061
N1 0.083 0.078 0.053 -0.021 0.006 -0.023
C1 0.054 0.099 0.120 -0.002 0.016 -0.015
C2 0.103 0.132 0.109 -0.019 -0.001 0.019
C3 0.078 0.108 0.062 -0.018 0.006 -0.005
C4 0.070 0.076 0.075 -0.016 0.002 -0.018
C5 0.145 0.079 0.055 0.019 0.024 -0.023
C6 0.210 0.164 0.137 0.099 0.030 -0.004
O1 0.088 0.071 0.058 0.005 0.006 -0.019
C1 0.094 0.165 0.055 0.037 0.003 -0.030
O1 0.080 0.207 0.131 0.078 -0.010 -0.010
N1A 0.120 0.129 0.148 -0.009 0.029 0.009
O1A 0.164 0.089 0.204 -0.036 -0.003 0.002
O2A 0.396 0.100 0.207 0.046 0.097 0.026
C2A 0.235 0.242 0.447 -0.122 -0.173 0.039
C4A 0.239 0.229 0.151 -0.041 0.074 -0.036
C5A 0.114 0.343 0.146 -0.056 0.050 -0.112
C6A 1.213 0.453 0.746 -0.167 0.224 -0.470
N1B 0.166 0.177 0.198 0.039 0.059 0.001
C2B 0.405 0.170 1.678 -0.095 -0.146 0.071
C3B 0.124 0.366 0.151 -0.124 0.047 -0.112
C5B 0.109 0.270 0.133 -0.027 0.016 -0.054
C6B 0.135 0.148 0.111 0.002 0.015 -0.011
O1C 0.285 0.129 0.181 0.011 -0.018 -0.036
C1C 0.235 0.246 0.123 0.064 0.114 0.072
C5C 0.352 0.189 0.168 0.046 -0.072 0.165
C6C 0.259 0.073 0.212 0.010 -0.091 -0.023
C7C 0.236 0.116 0.135 -0.042 0.039 -0.028
C2D 0.248 0.297 0.362 0.106 0.053 0.219
C5D 0.469 0.448 0.346 -0.118 0.266 0.125
C6D 1.149 0.755 0.302 0.335 0.074 -0.603
C2E 0.733 0.889 0.928 0.010 0.571 -0.069
C6E 0.272 0.287 0.182 -0.006 -0.141 -0.061
O1 0.059 0.070 0.064 -0.016 0.008 0.016
O2 0.098 0.058 0.060 0.018 -0.009 -0.030
O3 0.049 0.081 0.060 -0.008 0.006 -0.013
O4 0.074 0.088 0.070 0.009 0.000 0.021
O5 0.080 0.041 0.111 0.019 -0.008 -0.008
O6 0.079 0.124 0.059 0.021 0.035 -0.005
O7 0.038 0.084 0.090 0.000 -0.006 -0.018
O8 0.084 0.086 0.087 -0.004 0.017 0.013
O9 0.110 0.046 0.095 -0.007 -0.010 0.035
O10 0.075 0.087 0.066 -0.040 0.007 0.005
O11 0.081 0.192 0.122 0.027 0.006 0.040
O13 0.116 0.117 0.116 -0.043 0.033 -0.023
O14 0.117 0.192 0.147 0.041 -0.023 0.022
O15 0.149 0.113 0.123 0.035 -0.008 0.006
O16 0.187 0.179 0.164 -0.014 -0.006 0.025
O17 0.129 0.142 0.218 -0.004 0.001 0.069
O18 0.185 0.176 0.137 -0.011 0.049 -0.025
O19 0.218 0.153 0.248 0.041 0.123 0.013
O20 0.128 0.204 0.278 0.003 0.049 -0.024
O22 0.223 0.137 0.100 -0.001 0.042 -0.025
O23 0.222 0.170 0.128 0.039 0.062 0.051
O24 0.144 0.199 0.173 0.032 0.004 0.017
O25 0.188 0.226 0.159 0.019 0.035 -0.046
O28 0.179 0.305 0.349 -0.074 0.021 0.040
O30 0.376 0.204 0.482 0.109 -0.013 -0.129
C1 0.177 0.112 0.127 -0.035 -0.039 0.000
C2 0.122 0.135 0.186 0.067 0.050 0.057
C3 0.154 0.202 0.256 -0.022 0.063 -0.060
C4 0.193 0.095 0.180 -0.017 0.040 -0.040
C5 0.221 0.269 0.404 0.074 -0.079 0.170
C6 0.342 0.304 0.292 0.177 -0.102 -0.113
C7 0.212 0.350 0.138 0.068 0.074 -0.077
C8 0.310 0.117 0.117 0.006 -0.021 -0.031
C9 0.110 0.212 0.201 0.029 -0.026 -0.040
C10 0.228 0.452 0.241 -0.085 0.083 0.180
C11 0.140 0.363 0.348 0.033 -0.063 0.101
C12 0.223 0.265 0.192 -0.096 0.065 0.000
C13 0.316 0.198 0.256 0.154 -0.091 -0.094
C14 0.143 0.327 0.243 0.066 0.032 0.043
C15 0.129 0.205 0.081 0.015 0.001 0.006
C16 0.172 0.224 0.319 0.056 -0.087 0.019
C17 0.172 0.198 0.245 -0.010 -0.063 -0.077
C18 0.291 0.658 0.230 -0.103 0.192 -0.122
C19 0.151 0.281 0.351 0.123 0.056 -0.069
C20 0.226 0.130 0.234 0.008 -0.087 0.033
C21 0.216 0.124 0.605 0.045 0.058 -0.071
C22 0.046 0.140 0.053 0.033 0.015 -0.015
C23 0.191 0.781 0.137 0.002 0.089 0.023
C24 0.579 0.409 0.424 -0.179 0.034 -0.252
C25 0.237 0.257 0.175 0.118 -0.041 0.015
C26 0.266 0.270 0.337 -0.158 -0.009 -0.073
C27 0.133 0.462 0.174 0.015 -0.033 -0.189
C28 0.137 0.686 0.438 -0.319 0.119 -0.117
C29 0.091 0.126 0.159 -0.082 -0.035 0.048
C30 0.315 0.478 0.628 0.173 -0.099 -0.283
C31 0.171 0.111 0.134 -0.023 0.046 0.013
C32 0.122 0.126 0.197 -0.049 -0.003 -0.014
C33 0.209 0.166 0.133 0.045 0.062 -0.038
C34 0.211 0.132 0.139 -0.056 -0.002 0.070
C35 0.113 0.118 0.200 -0.080 0.024 -0.011
C36 0.170 0.108 0.156 -0.009 0.041 0.011
C37 0.123 0.162 0.218 0.003 -0.021 0.050
C38 0.081 0.200 0.365 -0.048 0.002 0.009
C39 0.123 0.174 0.100 0.026 0.052 0.002
C40 0.266 0.163 0.194 0.050 0.118 0.073
C41 0.214 0.230 0.181 0.052 -0.002 0.118
C42 0.267 0.287 0.310 0.016 -0.130 0.071
C43 0.122 0.391 0.117 0.028 -0.012 -0.037
C44 0.166 0.207 0.302 0.083 -0.090 0.033
C45 0.140 0.997 0.216 0.027 0.141 -0.134
C46 0.238 0.222 0.216 -0.042 0.023 0.087
C47 0.709 0.564 0.149 -0.098 -0.113 -0.119

loop_
_atom_type_symbol
_atom_type_description
_atom_type_scat_dispersion_real
_atom_type_scat_dispersion_imag
_atom_type_scat_source
C C 0.0033 0.0016 'International Tables Vol C Tables 4.2.6.8 and 6.1.1.4'
H H 0.0000 0.0000 'International Tables Vol C Tables 4.2.6.8 and 6.1.1.4'
N N 0.0061 0.0033 'International Tables Vol C Tables 4.2.6.8 and 6.1.1.4'
O O 0.0106 0.0060 'International Tables Vol C Tables 4.2.6.8 and 6.1.1.4'
S S 0.1246 0.1234 'International Tables Vol C Tables 4.2.6.8 and 6.1.1.4'
Cu Cu 0.3201 1.2651 'International Tables Vol C Tables 4.2.6.8 and 6.1.1.4'

loop_
_geom_angle_atom_site_label_1
_geom_angle_atom_site_label_2
_geom_angle_atom_site_label_3
_geom_angle
O6 S1 O5 112.8
O6 S1 O7 111.9
O5 S1 O7 114.0
O6 S1 C5 106.5
O5 S1 C5 105.8
O7 S1 C5 105.1
C6 C1 C2 119.2
C6 C1 C7 122.6
C2 C1 C7 118.2
C3 C2 C1 119.6
C2 C3 C4 120.2
C2 C3 C8 120.7
C4 C3 C8 118.9
C5 C4 C3 119.6
C4 C5 C6 118.1
C4 C5 S1 120.1
C6 C5 S1 121.5
C1 C6 C5 122.8
O2 C7 O1 124.9
O2 C7 C1 119.4
O1 C7 C1 115.5
O4 C8 O3 124.8
O4 C8 C3 118.5
O3 C8 C3 116.6
O5 S1 O6 113.2
O5 S1 O7 113.7
O6 S1 O7 112.0
O5 S1 C5 105.6
O6 S1 C5 104.1
O7 S1 C5 107.3
C6 C1 C2 120.7
C6 C1 C7 119.3
C2 C1 C7 120.0
C3 C2 C1 119.3
C2 C3 C4 122.8
C2 C3 C8 120.5
C4 C3 C8 116.7
C3 C4 C5 113.7
C6 C5 C4 123.1
C6 C5 S1 121.3
C4 C5 S1 115.6
C5 C6 C1 120.2
O2 C7 O1 127.6
O2 C7 C1 116.1
O1 C7 C1 116.2
O3 C8 O4 134.0
O3 C8 C3 114.6
O4 C8 C3 111.3
O5 S1 O6 112.4
O5 S1 O7 112.7
O6 S1 O7 112.7
O5 S1 C5 105.9
O6 S1 C5 106.5
O7 S1 C5 105.9
C6 C1 C2 118.5
C6 C1 C7 121.2
C2 C1 C7 119.9
C3 C2 C1 120.5
C4 C3 C2 119.7
C4 C3 C8 121.5
C2 C3 C8 118.5
C3 C4 C5 120.3
C6 C5 C4 119.2
C6 C5 S1 120.9
C4 C5 S1 119.7
C1 C6 C5 121.6
O1 C7 O2 125.7
O1 C7 C1 114.4
O2 C7 C1 119.9
O4 C8 O3 127.1
O4 C8 C3 118.2
O3 C8 C3 114.7
O7 S1 O5 112.2
O7 S1 O6 118.9
O5 S1 O6 107.6
O7 S1 C5 106.6
O5 S1 C5 106.5
O6 S1 C5 104.0
C6 C1 C2 117.4
C6 C1 C7 122.7
C2 C1 C7 119.8
C3 C2 C1 121.6
C4 C3 C2 121.2
C4 C3 C8 120.4
C2 C3 C8 118.4
C3 C4 C5 118.5
C6 C5 C4 120.6
C6 C5 S1 119.6
C4 C5 S1 119.6
C5 C6 C1 120.5
O2 C7 O1 127.6
O2 C7 C1 116.7
O1 C7 C1 115.6
O3 C8 O4 127.1
O3 C8 C3 117.0
O4 C8 C3 116.0
O6 S1 O5 111.5
O6 S1 O7 111.2
O5 S1 O7 115.8
O6 S1 C5 105.0
O5 S1 C5 107.9
O7 S1 C5 104.5
C6 C1 C2 118.4
C6 C1 C7 122.3
C2 C1 C7 119.0
C3 C2 C1 117.4
C4 C3 C2 125.8
C4 C3 C8 117.9
C2 C3 C8 116.3
C3 C4 C5 117.6
C4 C5 C6 121.8
C4 C5 S1 122.1
C6 C5 S1 116.1
C1 C6 C5 118.9
O1 C7 O2 127.2
O1 C7 C1 116.6
O2 C7 C1 116.1
O4 C8 O3 129.0
O4 C8 C3 115.6
O3 C8 C3 115.2
O7 S1 O6 114.7
O7 S1 O5 116.5
O6 S1 O5 107.0
O7 S1 C5 106.5
O6 S1 C5 104.9
O5 S1 C5 106.3
C2 C1 C6 119.7
C2 C1 C7 119.9
C6 C1 C7 119.7
C1 C2 C3 121.1
C4 C3 C2 117.8
C4 C3 C8 121.7
C2 C3 C8 120.1
C5 C4 C3 118.4
C6 C5 C4 123.5
C6 C5 S1 119.1
C4 C5 S1 117.4
C5 C6 C1 119.4
O1 C7 O2 128.1
O1 C7 C1 117.8
O2 C7 C1 114.1
O4 C8 O3 128.8
O4 C8 C3 114.5
O3 C8 C3 116.6
O7 S1 O5 112.2
O7 S1 O6 113.5
O5 S1 O6 114.7
O7 S1 C5 105.4
O5 S1 C5 107.7
O6 S1 C5 102.1
C2 C1 C6 122.7
C2 C1 C7 120.1
C6 C1 C7 117.1
C1 C2 C3 119.3
C4 C3 C2 120.0
C4 C3 C8 119.1
C2 C3 C8 120.9
C5 C4 C3 118.9
C4 C5 C6 120.5
C4 C5 S1 121.5
C6 C5 S1 117.3
C1 C6 C5 118.3
O1 C7 O2 128.6
O1 C7 C1 116.7
O2 C7 C1 114.7
O3 C8 O4 123.8
O3 C8 C3 120.0
O4 C8 C3 116.1
O7 S1 O5 111.7
O7 S1 O6 117.3
O5 S1 O6 112.5
O7 S1 C5 106.0
O5 S1 C5 107.2
O6 S1 C5 100.7
C2 C1 C6 117.5
C2 C1 C7 124.7
C6 C1 C7 117.7
C1 C2 C3 125.7
C4 C3 C2 114.4
C4 C3 C8 123.6
C2 C3 C8 121.9
C5 C4 C3 124.0
C4 C5 C6 118.4
C4 C5 S1 121.3
C6 C5 S1 119.8
C5 C6 C1 120.0
O1 C7 O2 124.2
O1 C7 C1 119.4
O2 C7 C1 116.3
O3 C8 O4 126.0
O3 C8 C3 117.5
O4 C8 C3 116.5
O7 S1 O6 108.2
O7 S1 O5 113.8
O6 S1 O5 115.4
O7 S1 C5 105.3
O6 S1 C5 104.5
O5 S1 C5 108.8
C6 C1 C2 119.3
C6 C1 C7 119.6
C2 C1 C7 121.0
C3 C2 C1 123.0
C2 C3 C4 117.7
C2 C3 C8 121.9
C4 C3 C8 120.4
C3 C4 C5 119.0
C6 C5 C4 120.1
C6 C5 S1 122.4
C4 C5 S1 117.4
C5 C6 C1 120.8
O2 C7 O1 125.0
O2 C7 C1 117.0
O1 C7 C1 117.8
O3 C8 O4 127.8
O3 C8 C3 115.8
O4 C8 C3 116.3
O7 S1 O5 121.4
O7 S1 O6 108.0
O5 S1 O6 104.1
O7 S1 C5 108.2
O5 S1 C5 108.9
O6 S1 C5 105.0
C6 C1 C2 117.1
C6 C1 C7 121.7
C2 C1 C7 121.1
C3 C2 C1 122.1
C2 C3 C4 122.6
C2 C3 C8 119.8
C4 C3 C8 117.3
C3 C4 C5 114.3
C6 C5 C4 122.6
C6 C5 S1 121.9
C4 C5 S1 115.4
C5 C6 C1 121.0
O2 C7 O1 126.6
O2 C7 C1 115.7
O1 C7 C1 117.5
O4 C8 O3 132.0
O4 C8 C3 114.2
O3 C8 C3 113.7
O5 S1 O6 111.2
O5 S1 O7 115.1
O6 S1 O7 113.5
O5 S1 C5 108.5
O6 S1 C5 102.3
O7 S1 C5 105.1
C6 C1 C2 119.3
C6 C1 C7 119.4
C2 C1 C7 121.3
C1 C2 C3 120.4
C4 C3 C2 119.7
C4 C3 C8 121.4
C2 C3 C8 118.7
C3 C4 C5 118.7
C6 C5 C4 121.4
C6 C5 S1 120.3
C4 C5 S1 118.3
C5 C6 C1 120.4
O1 C7 O2 125.9
O1 C7 C1 117.0
O2 C7 C1 117.1
O4 C8 O3 128.5
O4 C8 C3 117.7
O3 C8 C3 113.7
O5 S1 O7 98.4
O5 S1 O6 115.8
O7 S1 O6 117.8
O5 S1 C5 110.2
O7 S1 C5 106.2
O6 S1 C5 107.9
C6 C1 C2 118.8
C6 C1 C7 121.5
C2 C1 C7 119.5
C3 C2 C1 120.3
C2 C3 C4 118.6
C2 C3 C8 119.5
C4 C3 C8 121.8
C5 C4 C3 122.6
C4 C5 C6 118.7
C4 C5 S1 121.5
C6 C5 S1 119.6
C1 C6 C5 120.9
O2 C7 O1 126.9
O2 C7 C1 119.2
O1 C7 C1 113.9
O3 C8 O4 129.3
O3 C8 C3 114.2
O4 C8 C3 116.3
C5 N1 C1 116.1
C2 C1 N1 119.3
C1 C2 C3 121.5
C4 C3 C2 119.6
C4 C3 O1 118.8
C2 C3 O1 121.6
C3 C4 C5 117.8
N1 C5 C4 125.7
C6 O1 C3X 131.5
C1 N1 C5 122.8
N1 C1 C2X 124.4
C3X C2X C1 111.6
C2X C3X O1 114.7
C2X C3X C4 116.0
O1 C3X C4 129.0
C5 C4 C3X 127.0
C4 C5 N1 115.4
C3 O1 C6 117.4
C1 N1 C5 120.5
N1 C1 C2 120.3
C3 C2 C1 122.4
C2 C3 C4 119.2
C2 C3 O1 126.7
C4 C3 O1 113.9
C3 C4 C5 119.0
N1 C5 C4 118.4
C3 O1 C6 122.6
C5 N1 C1 114.9
N1 C1 C2 124.0
C3 C2 C1 119.4
C2 C3 O1 122.4
C2 C3 C4 115.6
O1 C3 C4 120.0
C5 C4 C3 118.8
N1 C5 C4 123.4
C3 O1 C6 120.6
C5 N1 C1 120.4
N1 C1 C2 121.9
C3 C2 C1 118.8
O1 C3 C2 118.8
O1 C3 C4 121.7
C2 C3 C4 119.5
C5 C4 C3 117.7
N1 C5 C4 121.6
C3 O1 C6 116.1
C1 N1 C5 112.2
C2 C1 N1 124.5
C1 C2 C3 118.5
C4 C3 O1 125.1
C4 C3 C2 119.9
O1 C3 C2 114.9
C3 C4 C5 119.6
C4 C5 N1 125.1
C3 O1 C6 119.5
C5 N1 C1 117.1
N1 C1 C2 123.3
C1 C2 C3 120.3
O1 C3 C4 117.5
O1 C3 C2 126.8
C4 C3 C2 115.7
C3 C4 C5 121.2
N1 C5 C4 122.1
C3 O1 C6 118.1
C5 N1 C1 116.0
C2 C1 N1 121.9
C1 C2 C3 118.1
C4 C3 O1 122.9
C4 C3 C2 117.2
O1 C3 C2 119.6
C5 C4 C3 122.1
C4 C5 N1 124.0
C3 O1 C6 115.5
C5 N1 C1 119.5
C2 C1 N1 120.8
C1 C2 C3 118.7
C2 C3 C4 119.5
C2 C3 O1 122.4
C4 C3 O1 118.0
C5 C4 C3 120.9
N1 C5 C4 120.2
C3 O1 C6 114.2
C5 N1 C1 114.2
C2 C1 N1 121.0
C3 C2 C1 121.5
C2 C3 O1 115.9
C2 C3 C4 120.4
O1 C3 C4 123.6
C5 C4 C3 117.6
N1 C5 C4 125.2
C3 O1 C6 119.6
C5 N1 C1 117.8
C2 C1 N1 123.5
C1 C2 C3 118.3
O1 C3 C4 120.8
O1 C3 C2 122.4
C4 C3 C2 116.6
C5 C4 C3 119.7
N1 C5 C4 123.8
C3 O1 C6 114.4
C1 N1 C5 117.6
N1 C1 C2 123.5
C3 C2 C1 116.8
C4 C3 C2 119.0
C4 C3 O1 129.1
C2 C3 O1 111.4
C5 C4 C3 120.3
C4 C5 N1 122.3
C3 O1 C6 120.6
C5 N1 C1 116.5
C2 C1 N1 119.4
C3 C2 C1 123.7
C2 C3 C4 117.8
C2 C3 O1 119.0
C4 C3 O1 123.1
C3 C4 C5 117.8
N1 C5 C4 124.7
C3 O1 C6 114.2
C1 N1 C5 116.4
N1 C1 C2 123.6
C3 C2 C1 115.3
C4 C3 O1 117.4
C4 C3 C2 122.7
O1 C3 C2 119.8
C3 C4 C5 118.9
C4 C5 N1 122.9
C3 O1 C6 120.3
C5 N1 C1 114.6
C2 C1 N1 130.2
C1 C2 C3 110.1
C4 C3 C2 123.6
C4 C3 O1 119.4
C2 C3 O1 116.8
C3 C4 C5 117.6
N1 C5 C4 122.2
C3 O1 C6 115.6
C1 N1 C5 114.1
N1 C1 C2 126.0
C1 C2 C3 117.7
C4 C3 O1 124.4
C4 C3 C2 118.4
O1 C3 C2 116.9
C5 C4 C3 118.2
C4 C5 N1 125.1
C6 O1 C3 107.3
C5 N1 C1 115.5
C2 C1 N1 125.0
C3 C2 C1 119.8
C2 C3 O1 111.2
C2 C3 C4 122.3
O1 C3 C4 126.3
C5 C4 C3 108.5
N1 C5 C4 128.9
C3 O1 C6 117.8
C1 N1 C5 119.8
N1 C1 C2 109.4
C3 C2 C1 128.6
O1 C3 C2 117.5
O1 C3 C4 124.8
C2 C3 C4 115.6
C5 C4 C3 118.2
C4 C5 N1 128.4
C3 O1 C6 115.4
C5 N1 C1 113.5
C2 C1 N1 122.7
C1 C2 C3 120.1
C4 C3 C2 120.1
C4 C3 O1 116.8
C2 C3 O1 123.0
C3 C4 C5 114.6
N1 C5 C4 128.7
C3 O1 C6 117.5
C1 N1 C5 114.2
N1 C1 C2 125.3
C1 C2 C3 118.9
O1 C3 C2 125.8
O1 C3 C4 116.0
C2 C3 C4 118.0
C5 C4 C3 111.5
C4 C5 N1 129.7
C3 O1 C6 118.3
C1 N1 C5 115.1
C2 C1 N1 125.2
C1 C2 C3 121.6
O1 C3 C2 126.1
O1 C3 C4 117.5
C2 C3 C4 115.2
C5 C4 C3 122.1
C4 C5 N1 119.9
C1 N1 C5 114.9
N1 C1 C2 126.9
C3 C2 C1 111.3
C2 C3 C4 121.5
C2 C3 O1 109.5
C4 C3 O1 129.0
C5 C4 C3 115.2
C4 C5 N1 129.6
C3 O1 C6 120.3
C1 N1 C5 119.6
N1 C1 C2 122.9
C1 C2 C3 114.3
C4 C3 O1 121.4
C4 C3 C2 123.5
O1 C3 C2 114.6
C3 C4 C5 115.3
N1 C5 C4 124.3
O2A N1A O1A 121.5
O2A N1A C42 116.9
O1A N1A C42 121.6
C46 C2A C42 93.8
C46 C4A C5A 115.4
C4A C5A C39 98.1
C4A C5A C6A 137.1
C39 C5A C6A 42.3
C39 C6A C5A 65.4
C3B N1B C5B 94.7
C33 C2B C3B 93.8
C33 C2B C40 47.7
C3B C2B C40 136.8
C2B C3B N1B 141.9
C2B C3B C33 35.5
N1B C3B C33 108.8
C6B C5B N1B 117.8
C5B C6B C33 114.8
C7C O1C C1C 128.3
C6C C1C O1C 95.6
C1C C6C C5C 81.2
C36 O23 C15 63.9
C41 C2 C19 104.3
O23 C15 C36 54.2
C2B C33 C6B 151.9
C2B C33 C40 103.9
C6B C33 C40 104.0
C2B C33 C3B 50.8
C6B C33 C3B 103.8
C40 C33 C3B 148.2
C43 C34 C41 105.0
O23 C36 C15 61.9
C18 C37 C41 156.8
C6A C39 C42 146.0
C6A C39 C5A 72.3
C42 C39 C5A 126.6
C33 C40 C2B 28.4
C2 C41 C37 88.1
C2 C41 C34 137.6
C37 C41 C34 133.0
N1A C42 C39 109.5
N1A C42 C2A 118.8
C39 C42 C2A 126.5
N1A C42 C46 144.1
C39 C42 C46 91.4
C2A C42 C46 35.3
C2A C46 C4A 153.2
C2A C46 C42 50.9
C4A C46 C42 106.5

loop_
_geom_bond_atom_site_label_1
_geom_bond_atom_site_label_2
_geom_bond_distance
Cu1 Cu2 2.6305
Cu3 Cu4 2.6323
Cu5 Cu6 2.6507
Cu7 Cu8 2.6493
Cu9 Cu10 2.6362
Cu11 Cu12 2.6306
S1 O6 1.4354
S1 O5 1.4445
S1 O7 1.4687
S1 C5 1.7295
O1 C7 1.2889
O2 C7 1.2445
O3 C8 1.2685
O4 C8 1.2639
C1 C6 1.3520
C1 C2 1.4315
C1 C7 1.4817
C2 C3 1.3902
C3 C4 1.4251
C3 C8 1.4760
C4 C5 1.4066
C5 C6 1.4173
S1 O5 1.4396
S1 O6 1.4550
S1 O7 1.4587
S1 C5 1.8238
O1 C7 1.2511
O2 C7 1.2489
O3 C8 1.2260
O4 C8 1.2310
C1 C6 1.3537
C1 C2 1.3736
C1 C7 1.5481
C2 C3 1.3705
C3 C4 1.4141
C3 C8 1.5974
C4 C5 1.4240
C5 C6 1.3510
S1 O5 1.4283
S1 O6 1.4559
S1 O7 1.4721
S1 C5 1.7510
O1 C7 1.2495
O2 C7 1.2759
O3 C8 1.2866
O4 C8 1.2596
C1 C6 1.3520
C1 C2 1.4275
C1 C7 1.4646
C2 C3 1.3972
C3 C4 1.3613
C3 C8 1.5132
C4 C5 1.4119
C5 C6 1.4005
S1 O7 1.3585
S1 O5 1.4139
S1 O6 1.4251
S1 C5 1.8079
O1 C7 1.2840
O2 C7 1.2605
O3 C8 1.2507
O4 C8 1.2617
C1 C6 1.3797
C1 C2 1.3989
C1 C7 1.4983
C2 C3 1.3526
C3 C4 1.3505
C3 C8 1.5228
C4 C5 1.4044
C5 C6 1.3662
S1 O6 1.3956
S1 O5 1.4053
S1 O7 1.4315
S1 C5 1.8259
O1 C7 1.2331
O2 C7 1.2849
O3 C8 1.2446
O4 C8 1.2306
C1 C6 1.3872
C1 C2 1.4202
C1 C7 1.4851
C2 C3 1.3757
C3 C4 1.2903
C3 C8 1.6115
C4 C5 1.3812
C5 C6 1.3928
S1 O7 1.3655
S1 O6 1.3981
S1 O5 1.4518
S1 C5 1.7889
O1 C7 1.2177
O2 C7 1.3047
O3 C8 1.2732
O4 C8 1.2445
C1 C2 1.3780
C1 C6 1.4066
C1 C7 1.5137
C2 C3 1.4126
C3 C4 1.4094
C3 C8 1.5023
C4 C5 1.4058
C5 C6 1.3165
S1 O7 1.4260
S1 O5 1.4321
S1 O6 1.4428
S1 C5 1.7735
O1 C7 1.2279
O2 C7 1.3022
O3 C8 1.2489
O4 C8 1.3262
C1 C2 1.3538
C1 C6 1.3573
C1 C7 1.5518
C2 C3 1.3960
C3 C4 1.3928
C3 C8 1.4641
C4 C5 1.3833
C5 C6 1.4108
S1 O7 1.4367
S1 O5 1.4700
S1 O6 1.4774
S1 C5 1.7769
O1 C7 1.2701
O2 C7 1.2925
O3 C8 1.2592
O4 C8 1.2632
C1 C2 1.3383
C1 C6 1.4261
C1 C7 1.4604
C2 C3 1.3901
C3 C4 1.3896
C3 C8 1.4946
C4 C5 1.3729
C5 C6 1.3846
S1 O7 1.3824
S1 O6 1.3982
S1 O5 1.4213
S1 C5 1.7861
O1 C7 1.2900
O2 C7 1.2610
O3 C8 1.2525
O4 C8 1.2666
C1 C6 1.3593
C1 C2 1.3717
C1 C7 1.5124
C2 C3 1.3699
C3 C4 1.3722
C3 C8 1.4910
C4 C5 1.4511
C5 C6 1.3329
S1 O7 1.2630
S1 O5 1.2685
S1 O6 1.3981
S1 C5 1.8104
O1 C7 1.2615
O2 C7 1.2469
O3 C8 1.2123
O4 C8 1.2104
C1 C6 1.3781
C1 C2 1.3825
C1 C7 1.5009
C2 C3 1.3406
C3 C4 1.3806
C3 C8 1.6113
C4 C5 1.4319
C5 C6 1.3375
S1 O5 1.3332
S1 O6 1.4125
S1 O7 1.4607
S1 C5 1.7656
O1 C7 1.2395
O2 C7 1.2943
O3 C8 1.2692
O4 C8 1.1883
C1 C6 1.4070
C1 C2 1.4089
C1 C7 1.4742
C2 C3 1.4136
C3 C4 1.3956
C3 C8 1.5114
C4 C5 1.4338
C5 C6 1.3598
S1 O5 1.3209
S1 O7 1.3266
S1 O6 1.3933
S1 C5 1.7617
O1 C7 1.3006
O2 C7 1.2103
O3 C8 1.2361
O4 C8 1.2477
C1 C6 1.3716
C1 C2 1.4176
C1 C7 1.5287
C2 C3 1.3701
C3 C4 1.3927
C3 C8 1.5236
C4 C5 1.3444
C5 C6 1.4051
O1 C3 1.4453
N1 C5 1.3627
N1 C1 1.3777
C1 C2 1.3658
C2 C3 1.4213
C3 C4 1.3001
C4 C5 1.3800
O1 C6 1.3915
O1 C3X 1.5201
N1 C1 1.3044
N1 C5 1.3855
C1 C2X 1.4565
C2X C3X 1.3656
C3X C4 1.5420
C4 C5 1.1530
O1 C3 1.4649
O1 C6 1.7998
N1 C1 1.3402
N1 C5 1.3487
C1 C2 1.3498
C2 C3 1.3254
C3 C4 1.3587
C4 C5 1.4368
O1 C3 1.3640
O1 C6 1.5300
N1 C5 1.3362
N1 C1 1.3592
C1 C2 1.3835
C2 C3 1.3549
C3 C4 1.4358
C4 C5 1.3697
O1 C3 1.3148
O1 C6 1.4399
N1 C5 1.3111
N1 C1 1.3665
C1 C2 1.3918
C2 C3 1.3650
C3 C4 1.4386
C4 C5 1.4126
O1 C3 1.4067
O1 C6 1.4686
N1 C1 1.3607
N1 C5 1.4055
C1 C2 1.3174
C2 C3 1.4321
C3 C4 1.2714
C4 C5 1.3390
O1 C3 1.3166
O1 C6 1.4218
N1 C5 1.3149
N1 C1 1.3261
C1 C2 1.3418
C2 C3 1.3808
C3 C4 1.3529
C4 C5 1.3692
O1 C3 1.3893
O1 C6 1.5156
N1 C5 1.3806
N1 C1 1.4052
C1 C2 1.3743
C2 C3 1.4902
C3 C4 1.3443
C4 C5 1.3300
O1 C3 1.3779
O1 C6 1.4864
N1 C5 1.3347
N1 C1 1.3743
C1 C2 1.3609
C2 C3 1.3622
C3 C4 1.3649
C4 C5 1.3443
O1 C3 1.3818
O1 C6 1.5259
N1 C5 1.3467
N1 C1 1.4100
C1 C2 1.3982
C2 C3 1.2940
C3 C4 1.3885
C4 C5 1.3787
O1 C3 1.3784
O1 C6 1.4202
N1 C5 1.3174
N1 C1 1.3662
C1 C2 1.3424
C2 C3 1.4379
C3 C4 1.4044
C4 C5 1.3470
O1 C3 1.4029
O1 C6 1.5233
N1 C1 1.3161
N1 C5 1.3664
C1 C2 1.3984
C2 C3 1.3955
C3 C4 1.3634
C4 C5 1.3359
O1 C3 1.3938
O1 C6 1.4284
N1 C5 1.3113
N1 C1 1.3683
C1 C2 1.3576
C2 C3 1.3206
C3 C4 1.3600
C4 C5 1.3819
O1 C3 1.3475
O1 C6 1.4107
N1 C1 1.2876
N1 C5 1.4551
C1 C2 1.4316
C2 C3 1.4231
C3 C4 1.3194
C4 C5 1.3306
O1 C3 1.4322
O1 C6 1.4953
N1 C5 1.3153
N1 C1 1.3518
C1 C2 1.3114
C2 C3 1.4137
C3 C4 1.3171
C4 C5 1.3792
O1 C3 1.3728
O1 C6 1.4783
N1 C1 1.3156
N1 C5 1.3551
C1 C2 1.3466
C2 C3 1.3891
C3 C4 1.3702
C4 C5 1.3467
O1 C6 1.2223
O1 C3 1.4191
N1 C5 1.2909
N1 C1 1.3437
C1 C2 1.3321
C2 C3 1.3249
C3 C4 1.4854
C4 C5 1.4523
O1 C3 1.3006
O1 C6 1.4927
N1 C1 1.3795
N1 C5 1.3974
C1 C2 1.5764
C2 C3 1.3318
C3 C4 1.4017
C4 C5 1.3408
O1 C3 1.4020
O1 C6 1.4413
N1 C5 1.3304
N1 C1 1.3864
C1 C2 1.3605
C2 C3 1.4007
C3 C4 1.3636
C4 C5 1.4075
O1 C3 1.3495
O1 C6 1.4866
N1 C1 1.3365
N1 C5 1.3767
C1 C2 1.3727
C2 C3 1.4101
C3 C4 1.5406
C4 C5 1.3320
O1 C3 1.3285
O1 C6 1.4747
N1 C1 1.3623
N1 C5 1.4165
C1 C2 1.3226
C2 C3 1.3993
C3 C4 1.4040
C4 C5 1.3861
O1 C3 1.5671
N1 C1 1.2860
N1 C5 1.3360
C1 C2 1.4654
C2 C3 1.4213
C3 C4 1.4348
C4 C5 1.2954
O1 C3 1.4046
O1 C6 1.4159
N1 C1 1.3072
N1 C5 1.3285
C1 C2 1.4317
C2 C3 1.4320
C3 C4 1.3439
C4 C5 1.4106
O1 C1 1.4424
N1A O2A 1.2082
N1A O1A 1.2576
N1A C42 1.2896
C2A C46 1.1303
C2A C42 1.5208
C4A C46 1.5030
C4A C5A 1.5754
C5A C39 1.6452
C5A C6A 1.7243
C6A C39 1.2191
N1B C3B 1.5480
N1B C5B 1.5928
C2B C33 0.9565
C2B C3B 1.2758
C2B C40 1.9535
C3B C33 1.6439
C5B C6B 1.2857
C6B C33 1.3394
O1C C7C 1.6293
O1C C1C 1.6340
C1C C6C 1.4450
C5C C6C 1.9171
C2D C45 1.6306
O1 C1 1.4399
O2 C13 1.2689
O3 C27 1.2462
O4 C26 1.4555
O5 C8 1.2414
O6 C4 1.4423
O7 C9 1.4564
O8 O17 1.4258
O11 O16 1.4118
O13 O22 1.3814
O14 C22 1.4770
O15 C32 1.5407
O18 C35 1.2788
O19 C31 1.3213
O20 O28 1.5105
O23 C36 1.3911
O23 C15 1.5119
O24 O25 1.5741
O30 C6 0.7888
C2 C41 1.4044
C2 C19 2.0076
C7 C11 1.8292
C12 C20 1.7874
C15 C36 1.5403
C18 C37 1.5454
C29 C30 1.4208
C33 C40 1.4886
C34 C43 1.7648
C34 C41 1.8550
C37 C41 1.5687
C39 C42 1.4615
C42 C46 1.9541

loop_
_geom_torsion_atom_site_label_1
_geom_torsion_atom_site_label_2
_geom_torsion_atom_site_label_3
_geom_torsion_atom_site_label_4
_geom_torsion
C6 C1 C2 C3 5.9
C7 C1 C2 C3 -175.3
C1 C2 C3 C4 -5.9
C1 C2 C3 C8 178.7
C2 C3 C4 C5 5.2
C8 C3 C4 C5 -179.4
C3 C4 C5 C6 -4.2
C3 C4 C5 S1 -179.5
O6 S1 C5 C4 -91.8
O5 S1 C5 C4 148.0
O7 S1 C5 C4 27.1
O6 S1 C5 C6 93.1
O5 S1 C5 C6 -27.1
O7 S1 C5 C6 -148.1
C2 C1 C6 C5 -5.2
C7 C1 C6 C5 176.1
C4 C5 C6 C1 4.3
S1 C5 C6 C1 179.6
C6 C1 C7 O2 173.3
C2 C1 C7 O2 -5.4
C6 C1 C7 O1 -1.4
C2 C1 C7 O1 179.8
C2 C3 C8 O4 2.6
C4 C3 C8 O4 -172.8
C2 C3 C8 O3 -179.4
C4 C3 C8 O3 5.1
C6 C1 C2 C3 -3.2
C7 C1 C2 C3 176.9
C1 C2 C3 C4 3.4
C1 C2 C3 C8 -176.4
C2 C3 C4 C5 -3.5
C8 C3 C4 C5 176.3
C3 C4 C5 C6 3.7
C3 C4 C5 S1 -176.0
O5 S1 C5 C6 22.8
O6 S1 C5 C6 -96.7
O7 S1 C5 C6 144.4
O5 S1 C5 C4 -157.5
O6 S1 C5 C4 83.0
O7 S1 C5 C4 -35.9
C4 C5 C6 C1 -3.8
S1 C5 C6 C1 175.8
C2 C1 C6 C5 3.4
C7 C1 C6 C5 -176.7
C6 C1 C7 O2 170.6
C2 C1 C7 O2 -9.5
C6 C1 C7 O1 -5.2
C2 C1 C7 O1 174.7
C2 C3 C8 O3 -175.8
C4 C3 C8 O3 4.4
C2 C3 C8 O4 2.9
C4 C3 C8 O4 -176.9
C6 C1 C2 C3 4.2
C7 C1 C2 C3 176.4
C1 C2 C3 C4 -3.8
C1 C2 C3 C8 -178.5
C2 C3 C4 C5 1.7
C8 C3 C4 C5 176.2
C3 C4 C5 C6 0.0
C3 C4 C5 S1 -175.7
O5 S1 C5 C6 -99.2
O6 S1 C5 C6 140.9
O7 S1 C5 C6 20.7
O5 S1 C5 C4 76.4
O6 S1 C5 C4 -43.5
O7 S1 C5 C4 -163.7
C2 C1 C6 C5 -2.5
C7 C1 C6 C5 -174.7
C4 C5 C6 C1 0.5
S1 C5 C6 C1 176.1
C6 C1 C7 O1 -9.5
C2 C1 C7 O1 178.4
C6 C1 C7 O2 172.4
C2 C1 C7 O2 0.3
C4 C3 C8 O4 -175.2
C2 C3 C8 O4 -0.6
C4 C3 C8 O3 7.2
C2 C3 C8 O3 -178.2
C6 C1 C2 C3 -5.2
C7 C1 C2 C3 179.1
C1 C2 C3 C4 1.5
C1 C2 C3 C8 177.9
C2 C3 C4 C5 0.3
C8 C3 C4 C5 -176.0
C3 C4 C5 C6 1.8
C3 C4 C5 S1 177.4
O7 S1 C5 C6 -122.8
O5 S1 C5 C6 117.2
O6 S1 C5 C6 3.6
O7 S1 C5 C4 61.6
O5 S1 C5 C4 -58.5
O6 S1 C5 C4 -172.0
C4 C5 C6 C1 -5.7
S1 C5 C6 C1 178.8
C2 C1 C6 C5 7.2
C7 C1 C6 C5 -177.2
C6 C1 C7 O2 175.0
C2 C1 C7 O2 -9.5
C6 C1 C7 O1 -9.0
C2 C1 C7 O1 166.5
C4 C3 C8 O3 5.6
C2 C3 C8 O3 -170.9
C4 C3 C8 O4 -174.5
C2 C3 C8 O4 9.1
C6 C1 C2 C3 -3.0
C7 C1 C2 C3 -176.6
C1 C2 C3 C4 0.0
C1 C2 C3 C8 179.9
C2 C3 C4 C5 2.0
C8 C3 C4 C5 -177.8
C3 C4 C5 C6 -1.1
C3 C4 C5 S1 -179.9
O6 S1 C5 C4 139.2
O5 S1 C5 C4 -101.7
O7 S1 C5 C4 22.1
O6 S1 C5 C6 -39.7
O5 S1 C5 C6 79.4
O7 S1 C5 C6 -156.8
C2 C1 C6 C5 3.9
C7 C1 C6 C5 177.3
C4 C5 C6 C1 -1.9
S1 C5 C6 C1 177.0
C6 C1 C7 O1 1.5
C2 C1 C7 O1 174.8
C6 C1 C7 O2 -179.4
C2 C1 C7 O2 -6.1
C4 C3 C8 O4 -171.9
C2 C3 C8 O4 8.2
C4 C3 C8 O3 4.0
C2 C3 C8 O3 -175.9
C6 C1 C2 C3 2.9
C7 C1 C2 C3 173.2
C1 C2 C3 C4 -2.2
C1 C2 C3 C8 -175.1
C2 C3 C4 C5 -0.1
C8 C3 C4 C5 172.7
C3 C4 C5 C6 1.7
C3 C4 C5 S1 -178.7
O7 S1 C5 C6 -142.9
O6 S1 C5 C6 95.1
O5 S1 C5 C6 -18.0
O7 S1 C5 C4 37.5
O6 S1 C5 C4 -84.4
O5 S1 C5 C4 162.4
C4 C5 C6 C1 -1.0
S1 C5 C6 C1 179.4
C2 C1 C6 C5 -1.3
C7 C1 C6 C5 -171.5
C2 C1 C7 O1 174.8
C6 C1 C7 O1 -14.9
C2 C1 C7 O2 -3.9
C6 C1 C7 O2 166.3
C4 C3 C8 O4 -169.7
C2 C3 C8 O4 2.9
C4 C3 C8 O3 13.3
C2 C3 C8 O3 -174.0
C6 C1 C2 C3 -4.0
C7 C1 C2 C3 175.2
C1 C2 C3 C4 6.1
C1 C2 C3 C8 -175.8
C2 C3 C4 C5 -3.2
C8 C3 C4 C5 178.6
C3 C4 C5 C6 -1.8
C3 C4 C5 S1 -172.0
O7 S1 C5 C4 -157.2
O5 S1 C5 C4 -37.2
O6 S1 C5 C4 83.9
O7 S1 C5 C6 32.3
O5 S1 C5 C6 152.3
O6 S1 C5 C6 -86.5
C2 C1 C6 C5 -1.0
C7 C1 C6 C5 179.8
C4 C5 C6 C1 4.0
S1 C5 C6 C1 174.5
C2 C1 C7 O1 -168.7
C6 C1 C7 O1 10.5
C2 C1 C7 O2 9.9
C6 C1 C7 O2 -170.9
C4 C3 C8 O3 -5.1
C2 C3 C8 O3 176.8
C4 C3 C8 O4 174.9
C2 C3 C8 O4 -3.2
C6 C1 C2 C3 -0.1
C7 C1 C2 C3 175.5
C1 C2 C3 C4 0.8
C1 C2 C3 C8 -175.7
C2 C3 C4 C5 -1.4
C8 C3 C4 C5 175.0
C3 C4 C5 C6 1.3
C3 C4 C5 S1 -170.5
O7 S1 C5 C4 174.8
O5 S1 C5 C4 55.4
O6 S1 C5 C4 -62.5
O7 S1 C5 C6 3.1
O5 S1 C5 C6 -116.3
O6 S1 C5 C6 125.8
C4 C5 C6 C1 -0.6
S1 C5 C6 C1 171.4
C2 C1 C6 C5 0.0
C7 C1 C6 C5 -175.9
C2 C1 C7 O1 -179.4
C6 C1 C7 O1 -3.8
C2 C1 C7 O2 -2.0
C6 C1 C7 O2 173.6
C4 C3 C8 O3 2.0
C2 C3 C8 O3 178.2
C4 C3 C8 O4 -176.3
C2 C3 C8 O4 -0.2
C6 C1 C2 C3 -3.5
C7 C1 C2 C3 175.4
C1 C2 C3 C4 4.1
C1 C2 C3 C8 -176.2
C2 C3 C4 C5 -2.8
C8 C3 C4 C5 177.5
C3 C4 C5 C6 1.1
C3 C4 C5 S1 176.2
O7 S1 C5 C6 17.3
O6 S1 C5 C6 -96.6
O5 S1 C5 C6 139.6
O7 S1 C5 C4 -157.7
O6 S1 C5 C4 88.5
O5 S1 C5 C4 -35.3
C4 C5 C6 C1 -0.5
S1 C5 C6 C1 -175.3
C2 C1 C6 C5 1.6
C7 C1 C6 C5 -177.3
C6 C1 C7 O2 -170.7
C2 C1 C7 O2 10.4
C6 C1 C7 O1 12.5
C2 C1 C7 O1 -166.4
C2 C3 C8 O3 168.4
C4 C3 C8 O3 -11.9
C2 C3 C8 O4 -14.1
C4 C3 C8 O4 165.6
C6 C1 C2 C3 0.7
C7 C1 C2 C3 177.7
C1 C2 C3 C4 -3.3
C1 C2 C3 C8 -177.4
C2 C3 C4 C5 5.6
C8 C3 C4 C5 179.8
C3 C4 C5 C6 -5.8
C3 C4 C5 S1 177.5
O7 S1 C5 C6 -173.8
O5 S1 C5 C6 -40.0
O6 S1 C5 C6 71.1
O7 S1 C5 C4 3.0
O5 S1 C5 C4 136.8
O6 S1 C5 C4 -112.2
C4 C5 C6 C1 3.7
S1 C5 C6 C1 -179.8
C2 C1 C6 C5 -0.9
C7 C1 C6 C5 -177.9
C6 C1 C7 O2 -179.4
C2 C1 C7 O2 3.7
C6 C1 C7 O1 -4.5
C2 C1 C7 O1 178.6
C2 C3 C8 O4 -11.3
C4 C3 C8 O4 174.3
C2 C3 C8 O3 166.1
C4 C3 C8 O3 -8.3
C6 C1 C2 C3 1.9
C7 C1 C2 C3 -176.4
C1 C2 C3 C4 -1.5
C1 C2 C3 C8 172.7
C2 C3 C4 C5 0.6
C8 C3 C4 C5 -173.4
C3 C4 C5 C6 -0.1
C3 C4 C5 S1 179.3
O5 S1 C5 C6 122.5
O6 S1 C5 C6 4.9
O7 S1 C5 C6 -113.9
O5 S1 C5 C4 -56.9
O6 S1 C5 C4 -174.5
O7 S1 C5 C4 66.7
C4 C5 C6 C1 0.5
S1 C5 C6 C1 -178.9
C2 C1 C6 C5 -1.4
C7 C1 C6 C5 177.0
C6 C1 C7 O1 -1.8
C2 C1 C7 O1 176.5
C6 C1 C7 O2 176.0
C2 C1 C7 O2 -5.7
C4 C3 C8 O4 177.0
C2 C3 C8 O4 2.9
C4 C3 C8 O3 -6.1
C2 C3 C8 O3 179.8
C6 C1 C2 C3 -3.5
C7 C1 C2 C3 171.7
C1 C2 C3 C4 5.2
C1 C2 C3 C8 -178.3
C2 C3 C4 C5 -3.4
C8 C3 C4 C5 -179.9
C3 C4 C5 C6 -0.1
C3 C4 C5 S1 -174.2
O5 S1 C5 C4 148.0
O7 S1 C5 C4 -106.4
O6 S1 C5 C4 20.8
O5 S1 C5 C6 -26.1
O7 S1 C5 C6 79.5
O6 S1 C5 C6 -153.4
C2 C1 C6 C5 0.0
C7 C1 C6 C5 -175.1
C4 C5 C6 C1 1.8
S1 C5 C6 C1 176.1
C6 C1 C7 O2 172.9
C2 C1 C7 O2 -2.2
C6 C1 C7 O1 -7.3
C2 C1 C7 O1 177.6
C2 C3 C8 O3 179.1
C4 C3 C8 O3 -4.4
C2 C3 C8 O4 4.2
C4 C3 C8 O4 -179.3
C5 N1 C1 C2 0.3
N1 C1 C2 C3 2.6
C1 C2 C3 C4 -3.0
C1 C2 C3 O1 175.9
C2 C3 C4 C5 0.5
O1 C3 C4 C5 -178.5
C1 N1 C5 C4 -3.0
C3 C4 C5 N1 2.6
C5 N1 C1 C2X 0.4
N1 C1 C2X C3X 2.6
C1 C2X C3X O1 175.1
C1 C2X C3X C4 -10.7
C6 O1 C3X C2X -8.7
C6 O1 C3X C4 178.0
C2X C3X C4 C5 21.6
O1 C3X C4 C5 -165.3
C3X C4 C5 N1 -18.4
C1 N1 C5 C4 7.6
C5 N1 C1 C2 4.5
N1 C1 C2 C3 -2.1
C1 C2 C3 C4 -2.6
C1 C2 C3 O1 -177.5
C6 O1 C3 C2 5.4
C6 O1 C3 C4 -169.7
C2 C3 C4 C5 4.6
O1 C3 C4 C5 -179.9
C1 N1 C5 C4 -2.4
C3 C4 C5 N1 -2.1
C5 N1 C1 C2 15.5
N1 C1 C2 C3 -6.9
C1 C2 C3 O1 -174.9
C1 C2 C3 C4 -11.1
C6 O1 C3 C2 -174.6
C6 O1 C3 C4 22.4
C2 C3 C4 C5 20.2
O1 C3 C4 C5 -175.7
C1 N1 C5 C4 -5.5
C3 C4 C5 N1 -12.1
C5 N1 C1 C2 -1.0
N1 C1 C2 C3 3.6
C6 O1 C3 C2 -177.7
C6 O1 C3 C4 3.0
C1 C2 C3 O1 178.3
C1 C2 C3 C4 -2.4
O1 C3 C4 C5 178.0
C2 C3 C4 C5 -1.2
C1 N1 C5 C4 -2.9
C3 C4 C5 N1 3.9
C5 N1 C1 C2 0.6
N1 C1 C2 C3 -1.0
C6 O1 C3 C4 3.6
C6 O1 C3 C2 -172.1
C1 C2 C3 C4 2.9
C1 C2 C3 O1 178.8
O1 C3 C4 C5 -179.7
C2 C3 C4 C5 -4.3
C3 C4 C5 N1 4.1
C1 N1 C5 C4 -2.1
C5 N1 C1 C2 2.7
N1 C1 C2 C3 -5.6
C6 O1 C3 C4 178.6
C6 O1 C3 C2 0.2
C1 C2 C3 O1 -177.9
C1 C2 C3 C4 3.6
O1 C3 C4 C5 -178.0
C2 C3 C4 C5 0.6
C1 N1 C5 C4 1.7
C3 C4 C5 N1 -3.4
C5 N1 C1 C2 5.6
N1 C1 C2 C3 0.1
C6 O1 C3 C4 -178.4
C6 O1 C3 C2 -5.3
C1 C2 C3 C4 -2.3
C1 C2 C3 O1 -175.8
O1 C3 C4 C5 171.8
C2 C3 C4 C5 -1.5
C3 C4 C5 N1 8.0
C1 N1 C5 C4 -9.8
C5 N1 C1 C2 1.1
N1 C1 C2 C3 -0.8
C1 C2 C3 C4 3.0
C1 C2 C3 O1 -175.5
C6 O1 C3 C2 11.9
C6 O1 C3 C4 -166.6
C2 C3 C4 C5 -5.7
O1 C3 C4 C5 172.8
C1 N1 C5 C4 -3.7
C3 C4 C5 N1 6.1
C5 N1 C1 C2 3.0
N1 C1 C2 C3 -0.1
C1 C2 C3 O1 -177.9
C1 C2 C3 C4 -2.0
C6 O1 C3 C2 175.7
C6 O1 C3 C4 -0.1
C2 C3 C4 C5 1.1
O1 C3 C4 C5 176.7
C1 N1 C5 C4 -4.1
C3 C4 C5 N1 2.2
C5 N1 C1 C2 -0.8
N1 C1 C2 C3 -1.7
C6 O1 C3 C4 170.2
C6 O1 C3 C2 -5.0
C1 C2 C3 O1 -179.2
C1 C2 C3 C4 5.4
O1 C3 C4 C5 177.7
C2 C3 C4 C5 -6.8
C1 N1 C5 C4 -0.7
C3 C4 C5 N1 4.7
C5 N1 C1 C2 2.5
N1 C1 C2 C3 -3.5
C1 C2 C3 C4 6.0
C1 C2 C3 O1 178.5
C6 O1 C3 C4 -4.9
C6 O1 C3 C2 -176.5
C2 C3 C4 C5 -7.9
O1 C3 C4 C5 -178.9
C3 C4 C5 N1 7.1
C1 N1 C5 C4 -4.3
C5 N1 C1 C2 3.4
N1 C1 C2 C3 -2.8
C1 C2 C3 C4 -0.6
C1 C2 C3 O1 -178.5
C6 O1 C3 C2 176.8
C6 O1 C3 C4 -0.9
C2 C3 C4 C5 3.3
O1 C3 C4 C5 -179.0
C1 N1 C5 C4 -0.6
C3 C4 C5 N1 -2.8
C5 N1 C1 C2 1.9
N1 C1 C2 C3 1.8
C6 O1 C3 C4 171.3
C6 O1 C3 C2 -13.6
C1 C2 C3 C4 -2.3
C1 C2 C3 O1 -177.2
O1 C3 C4 C5 173.8
C2 C3 C4 C5 -1.1
C3 C4 C5 N1 5.3
C1 N1 C5 C4 -5.8
C5 N1 C1 C2 -1.0
N1 C1 C2 C3 -8.6
C1 C2 C3 C4 15.9
C1 C2 C3 O1 -169.1
C6 O1 C3 C4 -2.1
C6 O1 C3 C2 -177.2
C2 C3 C4 C5 -13.6
O1 C3 C4 C5 171.6
C1 N1 C5 C4 4.7
C3 C4 C5 N1 2.3
C5 N1 C1 C2 -6.3
N1 C1 C2 C3 7.5
C6 O1 C3 C4 6.9
C6 O1 C3 C2 -178.6
C1 C2 C3 C4 -3.8
C1 C2 C3 O1 -178.6
O1 C3 C4 C5 174.2
C2 C3 C4 C5 -0.2
C3 C4 C5 N1 1.3
C1 N1 C5 C4 1.7
C5 N1 C1 C2 -4.9
N1 C1 C2 C3 5.5
C1 C2 C3 O1 171.9
C1 C2 C3 C4 -2.8
C6 O1 C3 C2 171.6
C6 O1 C3 C4 -14.0
C2 C3 C4 C5 0.0
O1 C3 C4 C5 -173.9
C1 N1 C5 C4 1.7
C3 C4 C5 N1 0.5
C5 N1 C1 C2 1.5
N1 C1 C2 C3 -0.6
C6 O1 C3 C2 174.7
C6 O1 C3 C4 11.9
C1 C2 C3 O1 -163.8
C1 C2 C3 C4 0.6
O1 C3 C4 C5 161.7
C2 C3 C4 C5 -1.4
C3 C4 C5 N1 2.7
C1 N1 C5 C4 -2.8
C5 N1 C1 C2 -2.2
N1 C1 C2 C3 6.4
C1 C2 C3 C4 -6.1
C1 C2 C3 O1 176.8
C6 O1 C3 C4 178.0
C6 O1 C3 C2 -4.8
C2 C3 C4 C5 1.8
O1 C3 C4 C5 179.1
C1 N1 C5 C4 -2.5
C3 C4 C5 N1 2.7
C5 N1 C1 C2 -5.9
N1 C1 C2 C3 0.6
C6 O1 C3 C2 2.5
C6 O1 C3 C4 -172.3
C1 C2 C3 O1 -178.0
C1 C2 C3 C4 -3.2
O1 C3 C4 C5 -173.7
C2 C3 C4 C5 11.1
C3 C4 C5 N1 -19.2
C1 N1 C5 C4 17.1
C5 N1 C1 C2 -8.6
N1 C1 C2 C3 1.2
C6 O1 C3 C2 10.4
C6 O1 C3 C4 177.9
C1 C2 C3 O1 171.8
C1 C2 C3 C4 4.0
O1 C3 C4 C5 -170.2
C2 C3 C4 C5 -1.4
C3 C4 C5 N1 -6.2
C1 N1 C5 C4 10.8
C5 N1 C1 C2 -2.8
N1 C1 C2 C3 7.8
C1 C2 C3 C4 -6.5
C1 C2 C3 O1 174.1
C2 C3 C4 C5 0.9
O1 C3 C4 C5 -179.8
C3 C4 C5 N1 5.7
C1 N1 C5 C4 -4.9
C5 N1 C1 C2 -1.2
N1 C1 C2 C3 -1.9
C6 O1 C3 C4 8.1
C6 O1 C3 C2 -164.1
C1 C2 C3 C4 2.8
C1 C2 C3 O1 174.9
O1 C3 C4 C5 -172.2
C2 C3 C4 C5 -0.7
C1 N1 C5 C4 3.8
C3 C4 C5 N1 -2.8
C46 C4A C5A C39 1.1
C46 C4A C5A C6A -18.2
C4A C5A C6A C39 29.0
C33 C2B C3B N1B 27.5
C40 C2B C3B N1B 51.2
C40 C2B C3B C33 23.8
C5B N1B C3B C2B -20.7
C5B N1B C3B C33 -4.3
C3B N1B C5B C6B 4.1
N1B C5B C6B C33 -1.9
C7C O1C C1C C6C 10.5
O1C C1C C6C C5C 172.7
C3B C2B C33 C6B -28.8
C40 C2B C33 C6B 173.1
C3B C2B C33 C40 158.1
C40 C2B C33 C3B -158.1
C5B C6B C33 C2B 21.3
C5B C6B C33 C40 -165.6
C5B C6B C33 C3B -1.3
N1B C3B C33 C2B -162.5
C2B C3B C33 C6B 166.5
N1B C3B C33 C6B 4.0
C2B C3B C33 C40 -43.4
N1B C3B C33 C40 154.1
C5A C6A C39 C42 -130.3
C4A C5A C39 C6A -160.6
C4A C5A C39 C42 -12.7
C6A C5A C39 C42 147.9
C6B C33 C40 C2B -176.7
C3B C33 C40 C2B 33.3
C3B C2B C40 C33 -33.0
C19 C2 C41 C37 62.6
C19 C2 C41 C34 -104.7
C18 C37 C41 C2 44.7
C18 C37 C41 C34 -147.0
C43 C34 C41 C2 163.9
C43 C34 C41 C37 1.4
O2A N1A C42 C39 -160.4
O1A N1A C42 C39 19.5
O2A N1A C42 C2A -4.3
O1A N1A C42 C2A 175.6
O2A N1A C42 C46 -38.2
O1A N1A C42 C46 141.6
C6A C39 C42 N1A -79.9
C5A C39 C42 N1A 165.0
C6A C39 C42 C2A 126.3
C5A C39 C42 C2A 11.2
C6A C39 C42 C46 129.9
C5A C39 C42 C46 14.8
C46 C2A C42 N1A -145.4
C46 C2A C42 C39 6.3
C42 C2A C46 C4A -37.1
C5A C4A C46 C2A 35.6
C5A C4A C46 C42 6.4
N1A C42 C46 C2A 58.0
C39 C42 C46 C2A -175.0
N1A C42 C46 C4A -138.4
C39 C42 C46 C4A -11.4
C2A C42 C46 C4A 163.6
